data_4515892
loop_
_publ_author_name
'Berti, Beatrice'
'Ciabatti, Iacopo'
'Femoni, Cristina'
'Iapalucci, Maria Carmela'
'Zacchini, Stefano'

_publ_section_title
;
 Cluster Core Isomerism Induced by Crystal Packing Effects in the
 [HCo<sub>15</sub>Pd<sub>9</sub>C<sub>3</sub>(CO)<sub>38</sub>]<sup>2-</sup>
 Molecular Nanocluster.
;
_journal_issue 10
_journal_name_full 'ACS omega'
_journal_page_first 13239
_journal_page_last 13250
_journal_paper_doi 10.1021/acsomega.8b02109
_journal_volume 3
_journal_year 2018
_chemical_formula_sum 'C72 H50 Cl2 Co15 N3 O38 Pd9'
_chemical_formula_weight 3477.60
_space_group_crystal_system triclinic
_space_group_IT_number 2
_space_group_name_Hall '-P 1'
_space_group_name_H-M_alt 'P -1'
_atom_sites_solution_hydrogens geom
_audit_creation_method SHELXL-2014/7
_cell_angle_alpha 93.292(2)
_cell_angle_beta 93.675(2)
_cell_angle_gamma 111.909(2)
_cell_formula_units_Z 2
_cell_length_a 12.7371(9)
_cell_length_b 13.5459(10)
_cell_length_c 28.843(2)
_cell_measurement_reflns_used 9989
_cell_measurement_temperature 100(2)
_cell_measurement_theta_max 26.943
_cell_measurement_theta_min 2.252
_cell_volume 4589.7(6)
_computing_cell_refinement 'APEX2 (Bruker AXS, 2006)'
_computing_data_collection 'APEX2 (Bruker AXS, 2006)'
_computing_data_reduction 'SAINT (Bruker AXS, 2004)'
_computing_molecular_graphics 'SCHAKAL99 (Keller, 1999)'
_computing_publication_material 'XCIF (Bruker AXS, 2001)'
_computing_structure_refinement 'SHELXL-2014/7 (Sheldrick, 2014)'
_computing_structure_solution 'SHELXL-2014/7 (Sheldrick, 2014)'
_diffrn_ambient_temperature 100(2)
_diffrn_measured_fraction_theta_full 1.000
_diffrn_measured_fraction_theta_max 0.999
_diffrn_measurement_device_type 'PHOTON100 area detector'
_diffrn_measurement_method 'phi and omega scans'
_diffrn_radiation_type MoK\a
_diffrn_radiation_wavelength 0.71073
_diffrn_reflns_av_R_equivalents 0.0857
_diffrn_reflns_av_unetI/netI 0.0893
_diffrn_reflns_Laue_measured_fraction_full 1.000
_diffrn_reflns_Laue_measured_fraction_max 0.999
_diffrn_reflns_limit_h_max 15
_diffrn_reflns_limit_h_min -15
_diffrn_reflns_limit_k_max 16
_diffrn_reflns_limit_k_min -16
_diffrn_reflns_limit_l_max 35
_diffrn_reflns_limit_l_min -35
_diffrn_reflns_number 60073
_diffrn_reflns_point_group_measured_fraction_full 1.000
_diffrn_reflns_point_group_measured_fraction_max 0.999
_diffrn_reflns_theta_full 25.242
_diffrn_reflns_theta_max 26.000
_diffrn_reflns_theta_min 1.627
_diffrn_source 'fine-focus sealed tube'
_exptl_absorpt_coefficient_mu 4.484
_exptl_absorpt_correction_T_max 0.2075
_exptl_absorpt_correction_T_min 0.1294
_exptl_absorpt_correction_type empirical
_exptl_absorpt_process_details
;
 Data were corrected for Lorentz polarization and absorption
 effects (empirical absorption corrections SADABS).
 R(int) = 0.1422 (selected reflections only, before parameter refinement)
 R(int) = 0.0612 (selected reflections only, after parameter refinement)
;
_exptl_crystal_colour black
_exptl_crystal_density_diffrn 2.516
_exptl_crystal_description prism
_exptl_crystal_F_000 3320
_exptl_crystal_size_max 0.160
_exptl_crystal_size_mid 0.130
_exptl_crystal_size_min 0.110
_refine_diff_density_max 2.511
_refine_diff_density_min -1.959
_refine_diff_density_rms 0.232
_refine_ls_extinction_method none
_refine_ls_goodness_of_fit_ref 1.060
_refine_ls_hydrogen_treatment constr
_refine_ls_matrix_type full
_refine_ls_number_parameters 1304
_refine_ls_number_reflns 18013
_refine_ls_number_restraints 1230
_refine_ls_restrained_S_all 1.039
_refine_ls_R_factor_all 0.1008
_refine_ls_R_factor_gt 0.0632
_refine_ls_shift/su_max 0.000
_refine_ls_shift/su_mean 0.000
_refine_ls_structure_factor_coef Fsqd
_refine_ls_weighting_details 'w=1/[\s^2^(Fo^2^)+(0.0393P)^2^+51.6388P] where P=(Fo^2^+2Fc^2^)/3'
_refine_ls_weighting_scheme calc
_refine_ls_wR_factor_gt 0.1163
_refine_ls_wR_factor_ref 0.1285
_reflns_Friedel_coverage 0.000
_reflns_number_gt 12795
_reflns_number_total 18013
_reflns_threshold_expression 'I > 2\s(I)'
_cod_data_source_file ao8b02109_si_001.cif
_cod_data_source_block 9
_cod_database_code 4515892
_shelx_shelxl_version_number 2014/7
_shelx_space_group_comment
;
The symmetry employed for this shelxl refinement is uniquely defined
by the following loop, which should always be used as a source of
symmetry information in preference to the above space-group names.
They are only intended as comments.
;
_shelx_estimated_absorpt_t_min 0.534
_shelx_estimated_absorpt_t_max 0.638

loop_
_space_group_symop_operation_xyz
'x, y, z'
'-x, -y, -z'

loop_
_atom_site_label
_atom_site_type_symbol
_atom_site_fract_x
_atom_site_fract_y
_atom_site_fract_z
_atom_site_U_iso_or_equiv
_atom_site_adp_type
_atom_site_occupancy
_atom_site_site_symmetry_order
_atom_site_calc_flag
_atom_site_refinement_flags_posn
_atom_site_refinement_flags_adp
_atom_site_refinement_flags_occupancy
_atom_site_disorder_assembly
_atom_site_disorder_group
Pd1 Pd 0.38531(6) 0.17495(6) 0.25875(3) 0.01206(17) Uani 1 1 d . . . . .
Pd2 Pd 0.33607(6) 0.31345(6) 0.31725(3) 0.01251(17) Uani 1 1 d . . . . .
Pd3 Pd 0.25361(6) 0.27577(6) 0.22787(3) 0.01477(18) Uani 1 1 d . . . . .
Pd4 Pd 0.58848(6) 0.34450(6) 0.24971(2) 0.00744(15) Uani 1 1 d . . . . .
Pd5 Pd 0.52356(6) 0.48959(6) 0.29667(2) 0.00880(16) Uani 1 1 d . . . . .
Pd6 Pd 0.45633(6) 0.43136(6) 0.20559(3) 0.01216(17) Uani 1 1 d . . . . .
Pd7 Pd 0.56147(7) 0.32607(6) 0.34412(3) 0.01470(17) Uani 1 1 d . . . . .
Pd8 Pd 0.33115(7) 0.52182(7) 0.25670(3) 0.01895(19) Uani 1 1 d . . . . .
Pd9 Pd 0.45203(6) 0.23954(6) 0.16418(3) 0.01451(17) Uani 1 1 d . . . . .
Co1 Co 0.69686(11) 0.11030(10) 0.26361(5) 0.0133(3) Uani 1 1 d . U . . .
Co2 Co 0.54623(11) 0.13789(10) 0.30700(4) 0.0109(3) Uani 1 1 d . . . . .
Co3 Co 0.74779(11) 0.29661(11) 0.30191(5) 0.0124(3) Uani 1 1 d . . . . .
Co4 Co 0.73113(11) 0.27087(10) 0.21328(5) 0.0112(3) Uani 1 1 d . . . . .
Co5 Co 0.52470(11) 0.11370(10) 0.21001(4) 0.0110(3) Uani 1 1 d . . . . .
Co6 Co 0.44424(11) 0.61131(10) 0.40981(5) 0.0133(3) Uani 1 1 d . . . . .
Co7 Co 0.30940(11) 0.49142(11) 0.34566(5) 0.0118(3) Uani 1 1 d . . . . .
Co8 Co 0.46468(11) 0.42958(10) 0.39393(4) 0.0109(3) Uani 1 1 d . . . . .
Co9 Co 0.62620(11) 0.59971(12) 0.37719(5) 0.0226(3) Uani 1 1 d . . . . .
Co10 Co 0.48217(12) 0.66800(11) 0.32888(5) 0.0164(3) Uani 1 1 d . . . . .
Co11 Co 0.24525(13) 0.41410(14) 0.09799(5) 0.0276(4) Uani 1 1 d . . . . .
Co12 Co 0.19322(11) 0.40827(12) 0.18233(5) 0.0168(3) Uani 1 1 d . . . . .
Co13 Co 0.37547(12) 0.55827(13) 0.16194(5) 0.0231(4) Uani 1 1 d . . . . .
Co14 Co 0.44168(12) 0.41324(13) 0.11336(5) 0.0198(3) Uani 1 1 d . . . . .
Co15 Co 0.25863(12) 0.25849(13) 0.13720(5) 0.0200(3) Uani 1 1 d . . . . .
C1 C 0.6250(7) 0.2142(7) 0.2578(3) 0.0077(19) Uani 1 1 d . U . . .
C2 C 0.4700(8) 0.5382(7) 0.3538(3) 0.0087(19) Uani 1 1 d . U . . .
C3 C 0.3280(8) 0.4069(8) 0.1557(3) 0.014(2) Uani 1 1 d . U . . .
C4 C 0.7668(10) 0.0235(9) 0.2493(4) 0.024(3) Uani 1 1 d . U . . .
C5 C 0.6152(8) 0.0344(8) 0.3130(4) 0.016(2) Uani 1 1 d . U . . .
C6 C 0.8183(9) 0.1968(8) 0.3126(4) 0.018(2) Uani 1 1 d . U . . .
C7 C 0.5414(11) -0.0112(10) 0.2039(4) 0.032(3) Uani 1 1 d . U . . .
C8 C 0.8159(9) 0.2042(8) 0.1900(4) 0.018(2) Uani 1 1 d . U . . .
C9 C 0.8230(9) 0.3847(9) 0.3522(4) 0.022(2) Uani 1 1 d . U . . .
C10 C 0.5927(9) 0.1985(8) 0.3672(4) 0.017(2) Uani 1 1 d . U . . .
C11 C 0.4070(8) 0.0450(8) 0.3186(3) 0.013(2) Uani 1 1 d . U . . .
C12 C 0.3690(9) 0.0566(9) 0.2065(4) 0.024(3) Uani 1 1 d . U . . .
C13 C 0.5486(9) 0.1403(9) 0.1492(4) 0.021(2) Uani 1 1 d . U . . .
C14 C 0.7379(8) 0.3642(8) 0.1706(4) 0.016(2) Uani 1 1 d . U . . .
C15 C 0.8433(9) 0.3776(8) 0.2588(4) 0.018(2) Uani 1 1 d . U . . .
C16 C 0.4625(8) 0.6703(8) 0.4677(4) 0.016(2) Uani 1 1 d . U . . .
C17 C 0.4091(8) 0.4337(8) 0.4488(4) 0.018(2) Uani 1 1 d . U . . .
C18 C 0.6868(9) 0.6991(9) 0.4242(4) 0.025(3) Uani 1 1 d . U . . .
C19 C 0.4602(9) 0.7446(9) 0.3839(4) 0.020(2) Uani 1 1 d . U . . .
C20 C 0.2805(8) 0.5527(8) 0.4030(3) 0.014(2) Uani 1 1 d . U . . .
C21 C 0.4196(9) 0.7358(9) 0.2910(4) 0.022(2) Uani 1 1 d . U . . .
C22 C 0.2163(9) 0.5398(8) 0.3113(4) 0.020(2) Uani 1 1 d . U . . .
C23 C 0.7494(9) 0.6088(8) 0.3474(4) 0.020(2) Uani 1 1 d . U . . .
C24 C 0.6210(8) 0.4724(8) 0.4149(3) 0.017(2) Uani 1 1 d . U . . .
C25 C 0.4102(8) 0.2830(8) 0.3872(3) 0.016(2) Uani 1 1 d . U . . .
C26 C 0.2082(9) 0.3579(8) 0.3529(3) 0.017(2) Uani 1 1 d . U . . .
C27 C 0.6283(9) 0.7472(9) 0.3202(4) 0.020(2) Uani 1 1 d . U . . .
C28 C 0.1567(10) 0.4566(10) 0.0597(4) 0.034(3) Uani 1 1 d . U . . .
C29 C 0.3681(12) 0.4442(13) 0.0587(5) 0.051(4) Uani 1 1 d . U . . .
C30 C 0.1676(10) 0.2620(10) 0.0826(4) 0.032(3) Uani 1 1 d . U . . .
C31 C 0.3471(10) 0.6366(10) 0.1195(5) 0.035(3) Uani 1 1 d . U . . .
C32 C 0.0681(9) 0.3999(8) 0.1491(4) 0.019(2) Uani 1 1 d . U . . .
C33 C 0.2435(9) 0.5606(9) 0.1990(4) 0.023(2) Uani 1 1 d . U . . .
C34 C 0.5008(10) 0.6591(9) 0.1944(4) 0.022(2) Uani 1 1 d . U . . .
C35 C 0.5057(10) 0.3377(10) 0.0807(4) 0.030(3) Uani 1 1 d . U . . .
C36 C 0.5676(11) 0.5335(10) 0.1219(4) 0.032(3) Uani 1 1 d . U . . .
C37 C 0.3082(9) 0.1573(9) 0.1148(4) 0.023(2) Uani 1 1 d . U . . .
C38 C 0.1492(9) 0.1616(9) 0.1657(4) 0.022(2) Uani 1 1 d . U . . .
C39 C 0.1215(8) 0.3434(8) 0.2323(3) 0.011(2) Uani 1 1 d . U . . .
C40 C 0.2274(8) 0.1671(8) 0.2802(3) 0.016(2) Uani 1 1 d . U . . .
C41 C 0.6231(8) 0.5028(7) 0.2414(3) 0.010(2) Uani 1 1 d . U . . .
O4 O 0.8139(8) -0.0321(7) 0.2410(3) 0.043(2) Uani 1 1 d . U . . .
O5 O 0.6143(6) -0.0322(6) 0.3363(3) 0.0264(18) Uani 1 1 d . U . . .
O6 O 0.8886(6) 0.1850(6) 0.3357(3) 0.0274(18) Uani 1 1 d . U . . .
O7 O 0.5313(8) -0.0958(7) 0.1920(3) 0.044(2) Uani 1 1 d . U . . .
O8 O 0.8772(6) 0.1730(6) 0.1726(3) 0.0258(18) Uani 1 1 d . U . . .
O9 O 0.8765(7) 0.4398(7) 0.3833(3) 0.032(2) Uani 1 1 d . U . . .
O10 O 0.6193(6) 0.1919(6) 0.4060(3) 0.0250(18) Uani 1 1 d . U . . .
O11 O 0.3249(6) -0.0173(6) 0.3281(3) 0.0235(17) Uani 1 1 d . U . . .
O12 O 0.2814(7) -0.0081(7) 0.1915(3) 0.044(2) Uani 1 1 d . U . . .
O13 O 0.5700(6) 0.1219(7) 0.1116(3) 0.0289(19) Uani 1 1 d . U . . .
O14 O 0.7510(6) 0.4251(6) 0.1443(3) 0.0240(17) Uani 1 1 d . U . . .
O15 O 0.9249(6) 0.4516(6) 0.2570(3) 0.0261(18) Uani 1 1 d . U . . .
O16 O 0.4733(7) 0.7150(6) 0.5036(3) 0.0286(19) Uani 1 1 d . U . . .
O17 O 0.3699(6) 0.4193(6) 0.4835(2) 0.0226(17) Uani 1 1 d . U . . .
O18 O 0.7349(7) 0.7639(6) 0.4544(3) 0.0310(19) Uani 1 1 d . U . . .
O19 O 0.4554(7) 0.8264(6) 0.3953(3) 0.034(2) Uani 1 1 d . U . . .
O20 O 0.2032(6) 0.5543(6) 0.4224(3) 0.0257(18) Uani 1 1 d . U . . .
O21 O 0.3859(7) 0.7880(6) 0.2707(3) 0.0300(19) Uani 1 1 d . U . . .
O22 O 0.1487(6) 0.5748(6) 0.3032(3) 0.0236(17) Uani 1 1 d . U . . .
O23 O 0.8300(6) 0.6196(6) 0.3311(3) 0.0257(18) Uani 1 1 d . U . . .
O24 O 0.6876(5) 0.4585(5) 0.4396(2) 0.0167(15) Uani 1 1 d . U . . .
O25 O 0.3643(6) 0.1985(5) 0.3995(2) 0.0202(16) Uani 1 1 d . U . . .
O26 O 0.1321(6) 0.2918(6) 0.3657(3) 0.0277(19) Uani 1 1 d . U . . .
O27 O 0.7112(7) 0.8048(6) 0.3096(3) 0.032(2) Uani 1 1 d . U . . .
O28 O 0.1034(8) 0.4879(8) 0.0372(3) 0.049(3) Uani 1 1 d . U . . .
O29 O 0.3927(8) 0.4767(10) 0.0225(3) 0.070(3) Uani 1 1 d . U . . .
O30 O 0.0938(7) 0.2006(8) 0.0556(3) 0.047(2) Uani 1 1 d . U . . .
O31 O 0.3350(8) 0.6959(8) 0.0950(3) 0.054(3) Uani 1 1 d . U . . .
O32 O -0.0166(6) 0.3970(6) 0.1323(3) 0.0283(19) Uani 1 1 d . U . . .
O33 O 0.2052(6) 0.6275(6) 0.2033(3) 0.0255(18) Uani 1 1 d . U . . .
O34 O 0.5803(7) 0.7206(6) 0.2108(3) 0.0250(18) Uani 1 1 d . U . . .
O35 O 0.5492(7) 0.2985(7) 0.0566(3) 0.034(2) Uani 1 1 d . U . . .
O36 O 0.6524(8) 0.6042(7) 0.1245(3) 0.042(2) Uani 1 1 d . U . . .
O37 O 0.3043(7) 0.0816(7) 0.0925(3) 0.036(2) Uani 1 1 d . U . . .
O38 O 0.0715(6) 0.0868(7) 0.1714(3) 0.0315(19) Uani 1 1 d . U . . .
O39 O 0.0544(5) 0.3148(6) 0.2578(2) 0.0165(15) Uani 1 1 d . U . . .
O40 O 0.1485(6) 0.0975(6) 0.2893(3) 0.0233(17) Uani 1 1 d . U . . .
O41 O 0.7015(6) 0.5730(5) 0.2308(2) 0.0201(16) Uani 1 1 d . U . . .
N1 N -0.0180(6) 0.2273(6) 0.7794(3) 0.0172(19) Uani 1 1 d D U . . .
C101 C 0.0340(11) 0.3444(7) 0.7736(4) 0.039(3) Uani 1 1 d D U . . .
H10A H -0.0241 0.3753 0.7756 0.058 Uiso 1 1 calc R U . . .
H10B H 0.0955 0.3794 0.7984 0.058 Uiso 1 1 calc R U . . .
H10C H 0.0645 0.3551 0.7432 0.058 Uiso 1 1 calc R U . . .
C102 C 0.0702(11) 0.1819(11) 0.7764(5) 0.048(4) Uani 1 1 d D U . . .
H10D H 0.1290 0.2138 0.8024 0.073 Uiso 1 1 calc R U . . .
H10E H 0.0359 0.1044 0.7779 0.073 Uiso 1 1 calc R U . . .
H10F H 0.1043 0.1974 0.7468 0.073 Uiso 1 1 calc R U . . .
C103 C -0.1089(10) 0.1813(12) 0.7406(4) 0.049(4) Uani 1 1 d D U . . .
H10G H -0.1663 0.2129 0.7435 0.074 Uiso 1 1 calc R U . . .
H10H H -0.0761 0.1967 0.7107 0.074 Uiso 1 1 calc R U . . .
H10I H -0.1446 0.1038 0.7418 0.074 Uiso 1 1 calc R U . . .
C104 C -0.0694(8) 0.2115(9) 0.8247(3) 0.026(3) Uani 1 1 d D U . . .
H10J H -0.1108 0.1339 0.8261 0.031 Uiso 1 1 calc R U . . .
H10K H -0.1265 0.2450 0.8244 0.031 Uiso 1 1 calc R U . . .
C105 C 0.0079(6) 0.2535(6) 0.8687(2) 0.025(3) Uani 1 1 d DG U . . .
C106 C 0.0561(7) 0.1919(5) 0.8923(3) 0.045(3) Uani 1 1 d DG U . . .
H106 H 0.0398 0.1201 0.8808 0.054 Uiso 1 1 calc R U . . .
C107 C 0.1280(7) 0.2352(7) 0.9329(3) 0.056(4) Uani 1 1 d DG U . . .
H107 H 0.1609 0.1931 0.9490 0.067 Uiso 1 1 calc R U . . .
C108 C 0.1518(6) 0.3403(7) 0.9497(2) 0.049(4) Uani 1 1 d DG U . . .
H108 H 0.2009 0.3699 0.9774 0.059 Uiso 1 1 calc R U . . .
C109 C 0.1036(7) 0.4019(5) 0.9261(3) 0.049(4) Uani 1 1 d DG U . . .
H109 H 0.1199 0.4737 0.9376 0.059 Uiso 1 1 calc R U . . .
C110 C 0.0317(7) 0.3585(6) 0.8855(3) 0.038(3) Uani 1 1 d DG U . . .
H110 H -0.0012 0.4006 0.8694 0.045 Uiso 1 1 calc R U . . .
N2 N 0.7826(7) 0.1628(6) 0.0045(3) 0.024(2) Uani 1 1 d D U . . .
C201 C 0.8106(11) 0.2280(9) 0.0500(4) 0.035(3) Uani 1 1 d D U . . .
H20A H 0.8921 0.2512 0.0593 0.053 Uiso 1 1 calc R U . . .
H20B H 0.7907 0.2907 0.0471 0.053 Uiso 1 1 calc R U . . .
H20C H 0.7674 0.1851 0.0736 0.053 Uiso 1 1 calc R U . . .
C202 C 0.6586(8) 0.1271(10) -0.0100(4) 0.037(3) Uani 1 1 d D U . . .
H20D H 0.6407 0.0841 -0.0401 0.055 Uiso 1 1 calc R U . . .
H20E H 0.6151 0.0840 0.0135 0.055 Uiso 1 1 calc R U . . .
H20F H 0.6384 0.1897 -0.0130 0.055 Uiso 1 1 calc R U . . .
C203 C 0.8465(11) 0.2297(10) -0.0318(4) 0.047(4) Uani 1 1 d D U . . .
H20G H 0.8282 0.1869 -0.0620 0.070 Uiso 1 1 calc R U . . .
H20H H 0.8247 0.2914 -0.0344 0.070 Uiso 1 1 calc R U . . .
H20I H 0.9283 0.2544 -0.0229 0.070 Uiso 1 1 calc R U . . .
C204 C 0.8173(8) 0.0677(7) 0.0066(3) 0.022(2) Uani 1 1 d D U . . .
H20J H 0.8051 0.0316 -0.0252 0.026 Uiso 1 1 calc R U . . .
H20K H 0.8997 0.0942 0.0164 0.026 Uiso 1 1 calc R U . . .
C205 C 0.7555(5) -0.0136(5) 0.0389(2) 0.017(2) Uani 1 1 d DG U . . .
C206 C 0.7940(5) -0.0004(5) 0.0859(2) 0.028(3) Uani 1 1 d DG U . . .
H206 H 0.8602 0.0594 0.0976 0.034 Uiso 1 1 calc R U . . .
C207 C 0.7357(7) -0.0746(6) 0.11581(17) 0.029(3) Uani 1 1 d DG U . . .
H207 H 0.7620 -0.0655 0.1479 0.035 Uiso 1 1 calc R U . . .
C208 C 0.6388(6) -0.1620(5) 0.0987(2) 0.038(3) Uani 1 1 d DG U . . .
H208 H 0.5989 -0.2127 0.1192 0.046 Uiso 1 1 calc R U . . .
C209 C 0.6003(5) -0.1752(5) 0.0517(3) 0.030(3) Uani 1 1 d DG U . . .
H209 H 0.5341 -0.2349 0.0401 0.036 Uiso 1 1 calc R U . . .
C210 C 0.6586(5) -0.1010(5) 0.02180(18) 0.026(3) Uani 1 1 d DG U . . .
H210 H 0.6323 -0.1100 -0.0103 0.031 Uiso 1 1 calc R U . . .
N3 N 0.9821(11) 0.3547(11) 0.5024(5) 0.027(3) Uani 0.518(6) 1 d D U P A -1
C301 C 1.0419(18) 0.3083(18) 0.4703(8) 0.033(5) Uani 0.518(6) 1 d D U P A -1
H30A H 1.1242 0.3437 0.4780 0.049 Uiso 0.518(6) 1 calc R U P A -1
H30B H 1.0186 0.2317 0.4737 0.049 Uiso 0.518(6) 1 calc R U P A -1
H30C H 1.0222 0.3190 0.4381 0.049 Uiso 0.518(6) 1 calc R U P A -1
C302 C 1.0211(18) 0.4726(12) 0.4998(8) 0.032(5) Uani 0.518(6) 1 d D U P A -1
H30D H 0.9810 0.5019 0.5212 0.048 Uiso 0.518(6) 1 calc R U P A -1
H30E H 1.1031 0.5058 0.5087 0.048 Uiso 0.518(6) 1 calc R U P A -1
H30F H 1.0048 0.4874 0.4679 0.048 Uiso 0.518(6) 1 calc R U P A -1
C303 C 1.0165(18) 0.3342(18) 0.5503(6) 0.032(5) Uani 0.518(6) 1 d D U P A -1
H30G H 0.9795 0.3632 0.5732 0.049 Uiso 0.518(6) 1 calc R U P A -1
H30H H 0.9933 0.2571 0.5523 0.049 Uiso 0.518(6) 1 calc R U P A -1
H30I H 1.0992 0.3689 0.5568 0.049 Uiso 0.518(6) 1 calc R U P A -1
C304 C 0.8568(12) 0.3027(10) 0.4918(7) 0.025(3) Uani 0.518(6) 1 d D U P A -1
H30J H 0.8386 0.3123 0.4589 0.030 Uiso 0.518(6) 1 calc R U P A -1
H30K H 0.8216 0.3422 0.5114 0.030 Uiso 0.518(6) 1 calc R U P A -1
C305 C 0.8000(12) 0.1862(7) 0.4985(5) 0.024(3) Uani 0.518(6) 1 d DG U P A -1
C306 C 0.7903(12) 0.1097(10) 0.4625(4) 0.027(3) Uani 0.518(6) 1 d DG U P A -1
H306 H 0.8173 0.1311 0.4334 0.032 Uiso 0.518(6) 1 calc R U P A -1
C307 C 0.7410(13) 0.0017(9) 0.4692(5) 0.033(4) Uani 0.518(6) 1 d DG U P A -1
H307 H 0.7343 -0.0506 0.4446 0.039 Uiso 0.518(6) 1 calc R U P A -1
C308 C 0.7014(14) -0.0297(7) 0.5119(5) 0.038(4) Uani 0.518(6) 1 d DG U P A -1
H308 H 0.6677 -0.1035 0.5165 0.046 Uiso 0.518(6) 1 calc R U P A -1
C309 C 0.7111(14) 0.0468(10) 0.5479(4) 0.032(3) Uani 0.518(6) 1 d DG U P A -1
H309 H 0.6840 0.0253 0.5771 0.039 Uiso 0.518(6) 1 calc R U P A -1
C310 C 0.7604(13) 0.1547(9) 0.5413(4) 0.030(3) Uani 0.518(6) 1 d DG U P A -1
H310 H 0.7671 0.2070 0.5659 0.037 Uiso 0.518(6) 1 calc R U P A -1
N31 N 0.6730(13) 0.0513(11) 0.5116(6) 0.033(3) Uani 0.482(6) 1 d D U P A -2
C311 C 0.734(2) 0.015(2) 0.5481(8) 0.050(6) Uani 0.482(6) 1 d D U P A -2
H31A H 0.7245 0.0431 0.5789 0.075 Uiso 0.482(6) 1 calc R U P A -2
H31B H 0.7033 -0.0633 0.5462 0.075 Uiso 0.482(6) 1 calc R U P A -2
H31C H 0.8152 0.0410 0.5433 0.075 Uiso 0.482(6) 1 calc R U P A -2
C312 C 0.5480(15) 0.013(2) 0.5158(11) 0.070(8) Uani 0.482(6) 1 d D U P A -2
H31D H 0.5117 0.0387 0.4910 0.105 Uiso 0.482(6) 1 calc R U P A -2
H31E H 0.5159 -0.0657 0.5131 0.105 Uiso 0.482(6) 1 calc R U P A -2
H31F H 0.5345 0.0394 0.5463 0.105 Uiso 0.482(6) 1 calc R U P A -2
C313 C 0.691(2) 0.0060(19) 0.4660(7) 0.036(5) Uani 0.482(6) 1 d D U P A -2
H31G H 0.6518 0.0281 0.4407 0.054 Uiso 0.482(6) 1 calc R U P A -2
H31H H 0.7726 0.0322 0.4622 0.054 Uiso 0.482(6) 1 calc R U P A -2
H31I H 0.6606 -0.0721 0.4651 0.054 Uiso 0.482(6) 1 calc R U P A -2
C314 C 0.7166(12) 0.1707(12) 0.5139(7) 0.027(3) Uani 0.482(6) 1 d D U P A -2
H31J H 0.7001 0.1971 0.5442 0.032 Uiso 0.482(6) 1 calc R U P A -2
H31K H 0.6731 0.1910 0.4891 0.032 Uiso 0.482(6) 1 calc R U P A -2
C315 C 0.8410(8) 0.2274(12) 0.5088(5) 0.024(3) Uani 0.482(6) 1 d DG U P A -2
C316 C 0.8759(11) 0.2430(12) 0.4642(4) 0.024(3) Uani 0.482(6) 1 d DG U P A -2
H316 H 0.8212 0.2210 0.4379 0.029 Uiso 0.482(6) 1 calc R U P A -2
C317 C 0.9908(12) 0.2906(13) 0.4581(4) 0.030(4) Uani 0.482(6) 1 d DG U P A -2
H317 H 1.0147 0.3013 0.4276 0.036 Uiso 0.482(6) 1 calc R U P A -2
C318 C 1.0709(8) 0.3227(14) 0.4967(6) 0.035(4) Uani 0.482(6) 1 d DG U P A -2
H318 H 1.1495 0.3553 0.4925 0.041 Uiso 0.482(6) 1 calc R U P A -2
C319 C 1.0360(10) 0.3072(13) 0.5413(5) 0.031(4) Uani 0.482(6) 1 d DG U P A -2
H319 H 1.0907 0.3291 0.5676 0.037 Uiso 0.482(6) 1 calc R U P A -2
C320 C 0.9210(12) 0.2595(13) 0.5474(4) 0.028(3) Uani 0.482(6) 1 d DG U P A -2
H320 H 0.8972 0.2489 0.5778 0.033 Uiso 0.482(6) 1 calc R U P A -2
C501 C 0.9642(18) -0.0218(11) 0.6153(5) 0.088(6) Uani 1 1 d D U . . .
H50A H 1.0066 -0.0592 0.6319 0.105 Uiso 1 1 calc R U . . .
H50B H 0.8837 -0.0539 0.6221 0.105 Uiso 1 1 calc R U . . .
Cl1 Cl 1.0204(4) 0.1142(4) 0.63575(15) 0.0785(15) Uani 1 1 d D U . . .
Cl2 Cl 0.9724(5) -0.0388(4) 0.55591(18) 0.1008(19) Uani 1 1 d D U . . .

loop_
_atom_site_aniso_label
_atom_site_aniso_U_11
_atom_site_aniso_U_22
_atom_site_aniso_U_33
_atom_site_aniso_U_23
_atom_site_aniso_U_13
_atom_site_aniso_U_12
Pd1 0.0083(4) 0.0139(4) 0.0152(4) 0.0012(3) 0.0019(3) 0.0054(3)
Pd2 0.0115(4) 0.0125(4) 0.0125(4) 0.0002(3) -0.0002(3) 0.0037(3)
Pd3 0.0152(4) 0.0234(4) 0.0112(4) 0.0036(3) 0.0019(3) 0.0132(4)
Pd4 0.0068(3) 0.0068(4) 0.0108(4) 0.0023(3) 0.0018(3) 0.0046(3)
Pd5 0.0092(4) 0.0077(4) 0.0123(4) 0.0026(3) 0.0044(3) 0.0056(3)
Pd6 0.0127(4) 0.0203(4) 0.0107(4) 0.0047(3) 0.0039(3) 0.0136(3)
Pd7 0.0219(4) 0.0167(4) 0.0117(4) 0.0019(3) 0.0017(3) 0.0143(4)
Pd8 0.0216(4) 0.0332(5) 0.0144(4) 0.0052(4) 0.0048(3) 0.0235(4)
Pd9 0.0146(4) 0.0171(4) 0.0130(4) 0.0014(3) -0.0025(3) 0.0079(3)
Co1 0.0172(7) 0.0114(7) 0.0187(7) 0.0052(6) 0.0060(6) 0.0127(6)
Co2 0.0122(7) 0.0118(7) 0.0126(7) 0.0033(5) 0.0044(5) 0.0082(6)
Co3 0.0099(7) 0.0144(7) 0.0150(7) 0.0002(6) -0.0019(5) 0.0075(6)
Co4 0.0105(7) 0.0116(7) 0.0159(7) 0.0043(5) 0.0061(5) 0.0078(6)
Co5 0.0140(7) 0.0076(7) 0.0126(7) 0.0008(5) 0.0042(5) 0.0051(6)
Co6 0.0141(7) 0.0110(7) 0.0157(7) -0.0013(6) 0.0050(5) 0.0056(6)
Co7 0.0087(6) 0.0155(7) 0.0130(7) -0.0006(6) 0.0020(5) 0.0067(6)
Co8 0.0111(7) 0.0108(7) 0.0112(7) -0.0009(5) 0.0003(5) 0.0049(6)
Co9 0.0091(7) 0.0282(9) 0.0252(8) -0.0111(7) 0.0050(6) 0.0025(6)
Co10 0.0216(8) 0.0113(7) 0.0198(8) 0.0052(6) 0.0094(6) 0.0084(6)
Co11 0.0192(8) 0.0599(12) 0.0149(8) 0.0147(8) 0.0038(6) 0.0257(8)
Co12 0.0145(7) 0.0281(8) 0.0148(7) 0.0096(6) 0.0063(6) 0.0143(6)
Co13 0.0178(8) 0.0344(9) 0.0270(9) 0.0208(7) 0.0096(6) 0.0175(7)
Co14 0.0143(7) 0.0411(10) 0.0118(7) 0.0102(7) 0.0065(6) 0.0176(7)
Co15 0.0128(7) 0.0385(9) 0.0106(7) -0.0021(6) 0.0000(6) 0.0126(7)
C1 0.008(4) 0.006(4) 0.011(4) 0.006(3) 0.005(3) 0.004(3)
C2 0.011(4) 0.006(4) 0.011(4) 0.003(3) 0.001(3) 0.004(3)
C3 0.012(4) 0.021(4) 0.011(4) 0.001(3) 0.002(3) 0.007(3)
C4 0.030(4) 0.019(4) 0.032(4) 0.012(4) 0.007(4) 0.016(4)
C5 0.019(4) 0.015(4) 0.019(4) 0.000(3) 0.005(3) 0.010(3)
C6 0.018(4) 0.017(4) 0.024(4) 0.006(3) 0.003(3) 0.012(3)
C7 0.040(5) 0.031(5) 0.028(5) 0.004(4) 0.011(4) 0.016(4)
C8 0.017(4) 0.017(4) 0.019(4) 0.006(3) 0.000(3) 0.005(3)
C9 0.023(4) 0.022(4) 0.021(4) 0.004(4) 0.003(3) 0.010(3)
C10 0.020(4) 0.012(4) 0.018(4) 0.001(3) 0.005(3) 0.006(3)
C11 0.017(4) 0.013(4) 0.010(4) -0.001(3) 0.001(3) 0.006(3)
C12 0.021(4) 0.029(4) 0.019(4) -0.002(4) 0.009(3) 0.003(3)
C13 0.020(4) 0.024(4) 0.021(4) 0.001(3) 0.007(3) 0.009(3)
C14 0.012(4) 0.016(4) 0.024(4) 0.006(3) 0.003(3) 0.010(3)
C15 0.019(4) 0.019(4) 0.019(4) 0.004(3) 0.003(3) 0.011(3)
C16 0.016(4) 0.013(4) 0.020(4) -0.003(3) 0.004(3) 0.006(3)
C17 0.015(4) 0.019(4) 0.022(4) -0.004(3) -0.003(3) 0.009(3)
C18 0.023(4) 0.027(4) 0.024(4) 0.002(4) 0.003(3) 0.011(4)
C19 0.016(4) 0.021(4) 0.023(4) 0.002(3) 0.006(3) 0.006(3)
C20 0.016(4) 0.013(4) 0.016(4) 0.000(3) -0.001(3) 0.008(3)
C21 0.018(4) 0.026(4) 0.022(4) 0.002(4) 0.005(3) 0.007(3)
C22 0.021(4) 0.022(4) 0.017(4) 0.002(3) -0.002(3) 0.010(3)
C23 0.019(4) 0.020(4) 0.019(4) 0.000(3) 0.007(3) 0.005(3)
C24 0.013(4) 0.020(4) 0.017(4) 0.005(3) 0.004(3) 0.006(3)
C25 0.016(4) 0.019(4) 0.016(4) -0.001(3) 0.003(3) 0.008(3)
C26 0.021(4) 0.015(4) 0.016(4) 0.001(3) 0.002(3) 0.010(3)
C27 0.018(4) 0.021(4) 0.024(4) 0.003(3) 0.004(3) 0.011(3)
C28 0.030(5) 0.042(5) 0.031(5) 0.008(4) 0.008(4) 0.012(4)
C29 0.046(5) 0.065(6) 0.045(5) 0.012(4) 0.009(4) 0.023(4)
C30 0.029(4) 0.039(5) 0.031(5) -0.001(4) -0.001(4) 0.018(4)
C31 0.030(5) 0.041(5) 0.042(5) 0.016(4) 0.007(4) 0.019(4)
C32 0.021(4) 0.021(4) 0.016(4) 0.004(3) 0.003(3) 0.008(3)
C33 0.020(4) 0.027(4) 0.026(4) 0.009(4) 0.004(3) 0.013(4)
C34 0.026(4) 0.026(4) 0.023(4) 0.008(4) 0.008(3) 0.019(4)
C35 0.027(4) 0.034(5) 0.028(5) 0.000(4) 0.001(4) 0.011(4)
C36 0.033(5) 0.031(5) 0.036(5) 0.006(4) 0.010(4) 0.015(4)
C37 0.015(4) 0.032(4) 0.022(4) 0.000(4) 0.006(3) 0.009(3)
C38 0.019(4) 0.024(4) 0.022(4) -0.007(3) 0.001(3) 0.010(3)
C39 0.009(4) 0.016(4) 0.011(4) 0.002(3) 0.004(3) 0.007(3)
C40 0.015(4) 0.018(4) 0.016(4) 0.001(3) 0.006(3) 0.007(3)
C41 0.010(4) 0.011(4) 0.012(4) 0.004(3) 0.005(3) 0.007(3)
O4 0.061(5) 0.053(5) 0.048(5) 0.023(4) 0.024(4) 0.052(5)
O5 0.033(4) 0.023(4) 0.034(4) 0.022(3) 0.013(3) 0.019(3)
O6 0.021(4) 0.033(4) 0.035(4) 0.007(3) -0.004(3) 0.018(3)
O7 0.073(6) 0.022(4) 0.041(5) 0.002(4) 0.017(4) 0.022(4)
O8 0.026(4) 0.032(4) 0.026(4) 0.002(3) 0.005(3) 0.017(3)
O9 0.027(4) 0.041(5) 0.023(4) -0.008(4) -0.006(3) 0.010(4)
O10 0.035(4) 0.029(4) 0.018(4) 0.008(3) -0.001(3) 0.020(3)
O11 0.021(4) 0.025(4) 0.025(4) 0.009(3) 0.007(3) 0.009(3)
O12 0.027(4) 0.042(5) 0.042(5) -0.019(4) 0.014(4) -0.009(4)
O13 0.027(4) 0.045(5) 0.018(4) 0.006(3) 0.012(3) 0.015(4)
O14 0.023(4) 0.024(4) 0.029(4) 0.015(3) 0.012(3) 0.011(3)
O15 0.025(4) 0.027(4) 0.025(4) 0.000(3) 0.004(3) 0.008(3)
O16 0.041(5) 0.024(4) 0.022(4) -0.008(3) 0.003(3) 0.014(4)
O17 0.027(4) 0.028(4) 0.015(4) -0.003(3) 0.003(3) 0.012(3)
O18 0.029(4) 0.033(4) 0.023(4) -0.004(3) 0.001(3) 0.003(4)
O19 0.050(5) 0.020(4) 0.037(5) -0.001(3) 0.018(4) 0.016(4)
O20 0.022(4) 0.030(4) 0.031(4) 0.000(3) 0.014(3) 0.015(3)
O21 0.029(4) 0.022(4) 0.043(5) 0.004(4) -0.001(4) 0.014(3)
O22 0.025(4) 0.026(4) 0.029(4) 0.004(3) 0.003(3) 0.020(3)
O23 0.015(4) 0.026(4) 0.033(4) 0.000(3) 0.011(3) 0.003(3)
O24 0.012(3) 0.023(4) 0.015(4) 0.000(3) -0.001(3) 0.008(3)
O25 0.025(4) 0.014(4) 0.021(4) 0.005(3) 0.002(3) 0.006(3)
O26 0.021(4) 0.031(4) 0.031(4) 0.004(3) 0.016(3) 0.009(3)
O27 0.030(4) 0.024(4) 0.041(5) 0.016(4) 0.012(4) 0.007(4)
O28 0.043(5) 0.077(6) 0.039(5) 0.017(4) -0.012(4) 0.037(5)
O29 0.046(5) 0.130(8) 0.039(5) 0.034(5) 0.009(4) 0.036(5)
O30 0.040(5) 0.067(6) 0.033(5) -0.015(4) -0.017(4) 0.026(4)
O31 0.044(5) 0.061(6) 0.066(6) 0.045(5) 0.002(4) 0.024(4)
O32 0.016(4) 0.042(5) 0.026(4) 0.011(4) -0.002(3) 0.010(3)
O33 0.021(4) 0.029(4) 0.035(4) 0.013(3) 0.007(3) 0.017(3)
O34 0.032(4) 0.018(4) 0.029(4) 0.008(3) 0.002(3) 0.014(3)
O35 0.031(4) 0.037(5) 0.033(4) -0.008(4) 0.021(4) 0.008(4)
O36 0.045(5) 0.033(5) 0.059(5) 0.017(4) 0.032(4) 0.021(4)
O37 0.030(4) 0.045(5) 0.029(4) -0.016(4) 0.001(3) 0.014(4)
O38 0.019(4) 0.040(5) 0.031(4) -0.005(4) 0.001(3) 0.007(4)
O39 0.008(3) 0.025(4) 0.019(4) 0.008(3) 0.006(3) 0.008(3)
O40 0.017(4) 0.019(4) 0.030(4) 0.000(3) 0.007(3) 0.002(3)
O41 0.018(4) 0.013(4) 0.028(4) 0.002(3) 0.009(3) 0.003(3)
N1 0.011(4) 0.016(5) 0.026(5) 0.004(4) 0.002(4) 0.006(4)
C101 0.053(9) 0.018(6) 0.040(8) 0.009(6) 0.018(6) 0.003(6)
C102 0.062(10) 0.051(9) 0.054(9) 0.003(7) 0.004(7) 0.047(8)
C103 0.040(8) 0.080(11) 0.022(7) -0.016(7) -0.013(6) 0.021(8)
C104 0.015(5) 0.026(6) 0.027(6) 0.003(5) 0.000(5) -0.003(5)
C105 0.028(6) 0.032(7) 0.021(6) 0.013(5) 0.008(5) 0.016(5)
C106 0.053(9) 0.050(8) 0.041(8) -0.012(7) 0.000(7) 0.034(7)
C107 0.035(8) 0.106(12) 0.035(8) -0.035(8) -0.020(6) 0.043(8)
C108 0.026(7) 0.075(11) 0.045(9) 0.010(8) 0.012(6) 0.016(7)
C109 0.046(8) 0.052(9) 0.036(8) 0.009(7) 0.011(6) 0.002(7)
C110 0.045(8) 0.032(7) 0.029(7) 0.001(6) 0.005(6) 0.006(6)
N2 0.029(5) 0.024(5) 0.019(5) 0.005(4) 0.008(4) 0.008(4)
C201 0.049(8) 0.035(7) 0.030(7) 0.005(6) 0.004(6) 0.025(7)
C202 0.025(7) 0.052(9) 0.042(8) 0.020(7) -0.003(6) 0.022(6)
C203 0.045(8) 0.040(8) 0.058(10) 0.030(7) 0.021(7) 0.013(7)
C204 0.017(5) 0.029(6) 0.018(6) -0.008(5) 0.003(4) 0.007(5)
C205 0.018(5) 0.028(6) 0.011(5) 0.000(4) 0.003(4) 0.014(5)
C206 0.044(7) 0.026(6) 0.025(6) 0.001(5) 0.003(5) 0.027(6)
C207 0.055(8) 0.041(7) 0.009(5) 0.005(5) 0.007(5) 0.038(6)
C208 0.054(8) 0.042(8) 0.040(8) 0.023(6) 0.023(6) 0.037(7)
C209 0.015(6) 0.024(6) 0.050(8) 0.021(6) 0.015(5) 0.003(5)
C210 0.019(6) 0.034(7) 0.026(6) -0.003(5) 0.005(5) 0.013(5)
N3 0.027(5) 0.027(5) 0.032(5) 0.000(4) 0.005(4) 0.015(4)
C301 0.021(9) 0.034(9) 0.037(9) -0.014(8) 0.001(8) 0.005(8)
C302 0.024(11) 0.030(12) 0.033(11) -0.005(10) 0.014(9) 0.000(9)
C303 0.028(8) 0.035(9) 0.035(9) 0.002(8) 0.006(8) 0.013(8)
C304 0.025(5) 0.029(5) 0.027(5) 0.004(5) 0.003(5) 0.015(5)
C305 0.026(5) 0.025(5) 0.029(5) 0.006(4) 0.005(4) 0.018(4)
C306 0.027(6) 0.027(5) 0.031(6) 0.001(5) 0.006(5) 0.015(5)
C307 0.034(7) 0.029(6) 0.037(6) 0.004(6) 0.006(6) 0.013(6)
C308 0.039(7) 0.032(6) 0.040(6) 0.003(6) 0.009(6) 0.008(6)
C309 0.036(6) 0.029(6) 0.037(6) 0.002(6) 0.009(5) 0.017(5)
C310 0.032(5) 0.029(5) 0.033(5) 0.004(5) 0.006(5) 0.015(5)
N31 0.035(5) 0.029(5) 0.036(5) 0.001(5) 0.010(5) 0.012(5)
C311 0.057(10) 0.037(9) 0.045(9) 0.019(9) -0.002(9) 0.004(9)
C312 0.057(13) 0.061(13) 0.080(14) -0.026(12) 0.027(11) 0.009(11)
C313 0.037(9) 0.031(9) 0.040(9) -0.003(8) 0.014(8) 0.013(8)
C314 0.029(5) 0.027(5) 0.032(6) 0.004(5) 0.004(5) 0.019(5)
C315 0.025(5) 0.026(5) 0.029(5) 0.004(4) 0.002(4) 0.019(4)
C316 0.024(5) 0.026(5) 0.031(5) 0.001(5) 0.003(5) 0.019(4)
C317 0.028(7) 0.029(6) 0.037(7) -0.002(6) 0.004(6) 0.016(6)
C318 0.031(6) 0.033(6) 0.039(7) -0.001(6) 0.003(6) 0.013(6)
C319 0.029(6) 0.031(7) 0.037(7) 0.001(6) 0.002(6) 0.015(6)
C320 0.029(5) 0.028(5) 0.031(5) 0.004(5) 0.004(5) 0.015(5)
C501 0.108(10) 0.076(9) 0.071(9) 0.021(7) 0.016(8) 0.022(7)
Cl1 0.084(3) 0.072(3) 0.046(2) -0.002(2) 0.005(2) -0.007(3)
Cl2 0.150(5) 0.082(4) 0.080(4) -0.008(3) 0.054(4) 0.050(4)

loop_
_atom_type_symbol
_atom_type_description
_atom_type_scat_dispersion_real
_atom_type_scat_dispersion_imag
_atom_type_scat_source
C C 0.0033 0.0016 'International Tables Vol C Tables 4.2.6.8 and 6.1.1.4'
H H 0.0000 0.0000 'International Tables Vol C Tables 4.2.6.8 and 6.1.1.4'
N N 0.0061 0.0033 'International Tables Vol C Tables 4.2.6.8 and 6.1.1.4'
O O 0.0106 0.0060 'International Tables Vol C Tables 4.2.6.8 and 6.1.1.4'
Co Co 0.3494 0.9721 'International Tables Vol C Tables 4.2.6.8 and 6.1.1.4'
Pd Pd -0.9988 1.0072 'International Tables Vol C Tables 4.2.6.8 and 6.1.1.4'
Cl Cl 0.1484 0.1585 'International Tables Vol C Tables 4.2.6.8 and 6.1.1.4'

loop_
_geom_angle_atom_site_label_1
_geom_angle_atom_site_label_2
_geom_angle_atom_site_label_3
_geom_angle
C12 Pd1 C40 112.7(4)
C12 Pd1 C11 87.4(4)
C40 Pd1 C11 93.4(3)
C12 Pd1 Co2 92.4(3)
C40 Pd1 Co2 127.7(3)
C11 Pd1 Co2 40.6(2)
C12 Pd1 Co5 43.3(3)
C40 Pd1 Co5 156.0(3)
C11 Pd1 Co5 85.5(2)
Co2 Pd1 Co5 63.49(4)
C12 Pd1 Pd3 106.0(3)
C40 Pd1 Pd3 51.1(3)
C11 Pd1 Pd3 144.5(2)
Co2 Pd1 Pd3 160.30(5)
Co5 Pd1 Pd3 126.82(4)
C12 Pd1 Pd2 161.7(3)
C40 Pd1 Pd2 50.2(3)
C11 Pd1 Pd2 99.3(2)
Co2 Pd1 Pd2 103.77(4)
Co5 Pd1 Pd2 153.56(4)
Pd3 Pd1 Pd2 59.27(3)
C12 Pd1 Pd4 106.9(3)
C40 Pd1 Pd4 133.0(3)
C11 Pd1 Pd4 113.1(2)
Co2 Pd1 Pd4 73.05(4)
Co5 Pd1 Pd4 68.08(4)
Pd3 Pd1 Pd4 94.59(3)
Pd2 Pd1 Pd4 86.32(3)
C12 Pd1 Pd9 61.4(3)
C40 Pd1 Pd9 120.8(3)
C11 Pd1 Pd9 139.7(2)
Co2 Pd1 Pd9 111.46(4)
Co5 Pd1 Pd9 54.49(3)
Pd3 Pd1 Pd9 73.06(3)
Pd2 Pd1 Pd9 118.44(3)
Pd4 Pd1 Pd9 59.83(3)
C12 Pd1 Pd7 141.7(3)
C40 Pd1 Pd7 101.9(3)
C11 Pd1 Pd7 74.4(2)
Co2 Pd1 Pd7 52.10(3)
Co5 Pd1 Pd7 100.86(4)
Pd3 Pd1 Pd7 108.25(3)
Pd2 Pd1 Pd7 56.47(3)
Pd4 Pd1 Pd7 54.18(2)
Pd9 Pd1 Pd7 113.93(3)
C40 Pd2 C26 99.7(4)
C40 Pd2 C25 110.5(4)
C26 Pd2 C25 90.8(4)
C40 Pd2 Co7 133.9(3)
C26 Pd2 Co7 42.8(3)
C25 Pd2 Co7 97.8(3)
C40 Pd2 Pd3 51.1(3)
C26 Pd2 Pd3 103.7(3)
C25 Pd2 Pd3 157.9(3)
Co7 Pd2 Pd3 104.14(4)
C40 Pd2 Co8 152.4(3)
C26 Pd2 Co8 79.5(3)
C25 Pd2 Co8 42.2(3)
Co7 Pd2 Co8 61.96(4)
Pd3 Pd2 Co8 156.28(4)
C40 Pd2 Pd1 49.7(3)
C26 Pd2 Pd1 149.4(3)
C25 Pd2 Pd1 100.0(3)
Co7 Pd2 Pd1 157.62(4)
Pd3 Pd2 Pd1 59.40(3)
Co8 Pd2 Pd1 126.84(4)
C40 Pd2 Pd5 135.1(3)
C26 Pd2 Pd5 113.6(3)
C25 Pd2 Pd5 98.6(3)
Co7 Pd2 Pd5 70.79(4)
Pd3 Pd2 Pd5 90.89(3)
Co8 Pd2 Pd5 66.85(4)
Pd1 Pd2 Pd5 93.12(3)
C40 Pd2 Pd7 114.9(3)
C26 Pd2 Pd7 134.5(3)
C25 Pd2 Pd7 50.7(2)
Co7 Pd2 Pd7 111.15(4)
Pd3 Pd2 Pd7 120.81(4)
Co8 Pd2 Pd7 56.01(3)
Pd1 Pd2 Pd7 71.13(3)
Pd5 Pd2 Pd7 60.20(3)
C40 Pd3 C39 106.2(4)
C40 Pd3 C38 99.9(4)
C39 Pd3 C38 90.0(4)
C40 Pd3 Co12 150.5(3)
C39 Pd3 Co12 44.3(2)
C38 Pd3 Co12 81.1(3)
C40 Pd3 Co15 134.2(3)
C39 Pd3 Co15 99.7(2)
C38 Pd3 Co15 42.4(3)
Co12 Pd3 Co15 63.91(5)
C40 Pd3 Pd2 51.1(3)
C39 Pd3 Pd2 98.6(2)
C38 Pd3 Pd2 151.0(3)
Co12 Pd3 Pd2 123.84(5)
Co15 Pd3 Pd2 157.18(5)
C40 Pd3 Pd1 50.6(3)
C39 Pd3 Pd1 155.3(2)
C38 Pd3 Pd1 101.5(3)
Co12 Pd3 Pd1 158.52(5)
Co15 Pd3 Pd1 103.55(4)
Pd2 Pd3 Pd1 61.34(3)
C40 Pd3 Pd6 129.2(3)
C39 Pd3 Pd6 110.2(2)
C38 Pd3 Pd6 114.0(3)
Co12 Pd3 Pd6 74.58(4)
Co15 Pd3 Pd6 71.95(4)
Pd2 Pd3 Pd6 88.95(3)
Pd1 Pd3 Pd6 85.08(3)
C40 Pd3 Pd8 119.8(3)
C39 Pd3 Pd8 61.9(3)
C38 Pd3 Pd8 135.6(3)
Co12 Pd3 Pd8 54.64(4)
Co15 Pd3 Pd8 105.57(4)
Pd2 Pd3 Pd8 71.58(3)
Pd1 Pd3 Pd8 118.35(3)
Pd6 Pd3 Pd8 55.56(3)
C1 Pd4 C41 156.1(4)
C1 Pd4 Co4 46.3(2)
C41 Pd4 Co4 114.1(3)
C1 Pd4 Pd6 147.6(3)
C41 Pd4 Pd6 51.6(3)
Co4 Pd4 Pd6 127.49(4)
C1 Pd4 Pd5 142.4(3)
C41 Pd4 Pd5 49.0(3)
Co4 Pd4 Pd5 156.25(4)
Pd6 Pd4 Pd5 59.57(3)
C1 Pd4 Co3 43.7(3)
C41 Pd4 Co3 117.3(3)
Co4 Pd4 Co3 56.60(4)
Pd6 Pd4 Co3 168.63(4)
Pd5 Pd4 Co3 112.16(4)
C1 Pd4 Pd7 80.3(3)
C41 Pd4 Pd7 104.7(3)
Co4 Pd4 Pd7 117.75(4)
Pd6 Pd4 Pd7 114.72(3)
Pd5 Pd4 Pd7 62.12(3)
Co3 Pd4 Pd7 62.89(4)
C1 Pd4 Pd1 72.4(2)
C41 Pd4 Pd1 131.5(3)
Co4 Pd4 Pd1 109.34(4)
Pd6 Pd4 Pd1 85.04(3)
Pd5 Pd4 Pd1 93.35(3)
Co3 Pd4 Pd1 103.88(4)
Pd7 Pd4 Pd1 71.49(3)
C1 Pd4 Pd9 89.1(3)
C41 Pd4 Pd9 102.4(3)
Co4 Pd4 Pd9 81.55(4)
Pd6 Pd4 Pd9 59.65(3)
Pd5 Pd4 Pd9 116.04(3)
Co3 Pd4 Pd9 130.56(4)
Pd7 Pd4 Pd9 134.99(3)
Pd1 Pd4 Pd9 63.62(3)
C1 Pd4 Co5 37.7(3)
C41 Pd4 Co5 151.4(3)
Co4 Pd4 Co5 55.91(4)
Pd6 Pd4 Co5 109.98(4)
Pd5 Pd4 Co5 147.39(4)
Co3 Pd4 Co5 81.19(4)
Pd7 Pd4 Co5 103.25(4)
Pd1 Pd4 Co5 54.09(3)
Pd9 Pd4 Co5 51.95(3)
C2 Pd5 C41 156.8(4)
C2 Pd5 Co9 45.6(3)
C41 Pd5 Co9 117.1(3)
C2 Pd5 Pd6 140.0(3)
C41 Pd5 Pd6 51.5(3)
Co9 Pd5 Pd6 163.41(5)
C2 Pd5 Pd4 150.0(3)
C41 Pd5 Pd4 48.4(3)
Co9 Pd5 Pd4 124.69(4)
Pd6 Pd5 Pd4 59.47(3)
C2 Pd5 Co10 42.9(3)
C41 Pd5 Co10 118.4(3)
Co9 Pd5 Co10 59.24(5)
Pd6 Pd5 Co10 112.90(4)
Pd4 Pd5 Co10 166.66(4)
C2 Pd5 Pd2 74.4(3)
C41 Pd5 Pd2 128.7(3)
Co9 Pd5 Pd2 107.46(4)
Pd6 Pd5 Pd2 88.48(3)
Pd4 Pd5 Pd2 85.96(3)
Co10 Pd5 Pd2 105.37(4)
C2 Pd5 Pd8 80.0(3)
C41 Pd5 Pd8 103.1(2)
Co9 Pd5 Pd8 118.33(4)
Pd6 Pd5 Pd8 60.59(3)
Pd4 Pd5 Pd8 116.98(3)
Co10 Pd5 Pd8 61.03(4)
Pd2 Pd5 Pd8 74.81(3)
C2 Pd5 Pd7 90.5(3)
C41 Pd5 Pd7 102.1(2)
Co9 Pd5 Pd7 80.04(4)
Pd6 Pd5 Pd7 112.66(3)
Pd4 Pd5 Pd7 59.87(3)
Co10 Pd5 Pd7 131.74(4)
Pd2 Pd5 Pd7 61.02(3)
Pd8 Pd5 Pd7 135.74(4)
C2 Pd5 Co8 38.1(2)
C41 Pd5 Co8 151.9(2)
Co9 Pd5 Co8 52.74(4)
Pd6 Pd5 Co8 143.39(4)
Pd4 Pd5 Co8 111.92(4)
Co10 Pd5 Co8 80.80(4)
Pd2 Pd5 Co8 54.91(3)
Pd8 Pd5 Co8 104.25(4)
Pd7 Pd5 Co8 52.79(3)
C3 Pd6 C41 158.2(4)
C3 Pd6 Co14 46.6(3)
C41 Pd6 Co14 117.1(2)
C3 Pd6 Co13 45.7(3)
C41 Pd6 Co13 117.4(2)
Co14 Pd6 Co13 62.82(5)
C3 Pd6 Pd4 145.7(3)
C41 Pd6 Pd4 48.8(2)
Co14 Pd6 Pd4 116.75(4)
Co13 Pd6 Pd4 165.49(5)
C3 Pd6 Pd5 143.8(3)
C41 Pd6 Pd5 49.3(2)
Co14 Pd6 Pd5 165.13(5)
Co13 Pd6 Pd5 115.29(5)
Pd4 Pd6 Pd5 60.97(3)
C3 Pd6 Pd9 82.7(3)
C41 Pd6 Pd9 103.6(2)
Co14 Pd6 Pd9 64.16(4)
Co13 Pd6 Pd9 123.20(5)
Pd4 Pd6 Pd9 63.77(3)
Pd5 Pd6 Pd9 121.20(3)
C3 Pd6 Pd8 82.2(3)
C41 Pd6 Pd8 102.8(2)
Co14 Pd6 Pd8 123.15(4)
Co13 Pd6 Pd8 63.45(4)
Pd4 Pd6 Pd8 119.96(3)
Pd5 Pd6 Pd8 62.26(3)
Pd9 Pd6 Pd8 143.12(4)
C3 Pd6 Pd3 68.7(3)
C41 Pd6 Pd3 133.0(2)
Co14 Pd6 Pd3 104.39(4)
Co13 Pd6 Pd3 100.18(4)
Pd4 Pd6 Pd3 93.96(3)
Pd5 Pd6 Pd3 90.48(3)
Pd9 Pd6 Pd3 74.63(3)
Pd8 Pd6 Pd3 68.55(3)
C10 Pd7 C25 88.7(4)
C10 Pd7 Co8 122.2(3)
C25 Pd7 Co8 43.5(3)
C10 Pd7 C24 106.5(4)
C25 Pd7 C24 74.1(3)
Co8 Pd7 C24 42.5(2)
C10 Pd7 Co2 43.9(3)
C25 Pd7 Co2 102.7(3)
Co8 Pd7 Co2 145.87(5)
C24 Pd7 Co2 150.3(2)
C10 Pd7 Pd4 112.1(3)
C25 Pd7 Pd4 134.4(3)
Co8 Pd7 Pd4 124.33(4)
C24 Pd7 Pd4 130.7(2)
Co2 Pd7 Pd4 72.86(4)
C10 Pd7 Pd5 170.1(3)
C25 Pd7 Pd5 98.1(3)
Co8 Pd7 Pd5 67.27(4)
C24 Pd7 Pd5 82.4(2)
Co2 Pd7 Pd5 126.86(4)
Pd4 Pd7 Pd5 58.00(3)
C10 Pd7 Pd2 122.1(3)
C25 Pd7 Pd2 51.6(3)
Co8 Pd7 Pd2 58.71(4)
C24 Pd7 Pd2 100.8(2)
Co2 Pd7 Pd2 99.52(4)
Pd4 Pd7 Pd2 83.73(3)
Pd5 Pd7 Pd2 58.77(3)
C10 Pd7 Co3 67.7(3)
C25 Pd7 Co3 156.1(3)
Co8 Pd7 Co3 155.34(5)
C24 Pd7 Co3 114.9(2)
Co2 Pd7 Co3 57.97(4)
Pd4 Pd7 Co3 57.87(3)
Pd5 Pd7 Co3 104.89(4)
Pd2 Pd7 Co3 138.87(4)
C10 Pd7 Pd1 91.2(3)
C25 Pd7 Pd1 86.6(3)
Co8 Pd7 Pd1 110.88(4)
C24 Pd7 Pd1 153.2(2)
Co2 Pd7 Pd1 51.57(3)
Pd4 Pd7 Pd1 54.33(2)
Pd5 Pd7 Pd1 82.01(3)
Pd2 Pd7 Pd1 52.39(2)
Co3 Pd7 Pd1 90.20(4)
C33 Pd8 C22 96.3(4)
C33 Pd8 Co7 138.9(3)
C22 Pd8 Co7 42.8(3)
C33 Pd8 Co12 45.8(3)
C22 Pd8 Co12 106.3(3)
Co7 Pd8 Co12 128.37(5)
C33 Pd8 Pd6 97.7(3)
C22 Pd8 Pd6 159.1(3)
Co7 Pd8 Pd6 120.62(4)
Co12 Pd8 Pd6 73.42(4)
C33 Pd8 Pd5 150.4(3)
C22 Pd8 Pd5 112.3(3)
Co7 Pd8 Pd5 70.45(4)
Co12 Pd8 Pd5 126.12(4)
Pd6 Pd8 Pd5 57.16(3)
C33 Pd8 Co10 126.6(3)
C22 Pd8 Co10 75.3(3)
Co7 Pd8 Co10 58.11(4)
Co12 Pd8 Co10 172.04(5)
Pd6 Pd8 Co10 107.92(4)
Pd5 Pd8 Co10 58.61(4)
C33 Pd8 Co13 45.8(3)
C22 Pd8 Co13 141.6(3)
Co7 Pd8 Co13 174.97(5)
Co12 Pd8 Co13 55.41(5)
Pd6 Pd8 Co13 55.88(4)
Pd5 Pd8 Co13 104.71(4)
Co10 Pd8 Co13 118.46(5)
C33 Pd8 Pd3 97.8(3)
C22 Pd8 Pd3 106.8(3)
Co7 Pd8 Pd3 92.52(4)
Co12 Pd8 Pd3 52.06(4)
Pd6 Pd8 Pd3 55.89(3)
Pd5 Pd8 Pd3 81.18(3)
Co10 Pd8 Pd3 135.37(4)
Co13 Pd8 Pd3 88.02(4)
C37 Pd9 C13 97.7(4)
C37 Pd9 Co5 114.0(3)
C13 Pd9 Co5 43.9(3)
C37 Pd9 Co15 43.0(3)
C13 Pd9 Co15 140.7(3)
Co5 Pd9 Co15 139.56(5)
C37 Pd9 Pd6 114.5(3)
C13 Pd9 Pd6 146.5(3)
Co5 Pd9 Pd6 121.85(4)
Co15 Pd9 Pd6 71.94(4)
C37 Pd9 Co14 79.0(3)
C13 Pd9 Co14 127.1(3)
Co5 Pd9 Co14 163.26(5)
Co15 Pd9 Co14 57.14(5)
Pd6 Pd9 Co14 55.71(4)
C37 Pd9 Pd4 161.6(3)
C13 Pd9 Pd4 94.9(3)
Co5 Pd9 Pd4 67.32(4)
Co15 Pd9 Pd4 123.33(4)
Pd6 Pd9 Pd4 56.58(2)
Co14 Pd9 Pd4 103.80(4)
C37 Pd9 Pd1 107.8(3)
C13 Pd9 Pd1 99.9(3)
Co5 Pd9 Pd1 56.37(3)
Co15 Pd9 Pd1 94.85(4)
Pd6 Pd9 Pd1 79.68(3)
Co14 Pd9 Pd1 131.76(4)
Pd4 Pd9 Pd1 56.55(2)
C4 Co1 C5 97.7(4)
C4 Co1 C1 161.0(4)
C5 Co1 C1 99.0(4)
C4 Co1 C6 93.4(5)
C5 Co1 C6 87.2(4)
C1 Co1 C6 96.2(4)
C4 Co1 Co2 146.5(4)
C5 Co1 Co2 49.7(3)
C1 Co1 Co2 49.3(3)
C6 Co1 Co2 92.4(3)
C4 Co1 Co3 137.9(4)
C5 Co1 Co3 97.0(3)
C1 Co1 Co3 48.0(3)
C6 Co1 Co3 48.3(3)
Co2 Co1 Co3 64.76(5)
C4 Co1 Co4 116.5(3)
C5 Co1 Co4 145.7(3)
C1 Co1 Co4 46.8(3)
C6 Co1 Co4 92.8(3)
Co2 Co1 Co4 96.07(6)
Co3 Co1 Co4 59.50(5)
C4 Co1 Co5 121.5(4)
C5 Co1 Co5 99.0(3)
C1 Co1 Co5 46.7(3)
C6 Co1 Co5 142.8(3)
Co2 Co1 Co5 66.02(5)
Co3 Co1 Co5 94.51(6)
Co4 Co1 Co5 62.00(5)
C11 Co2 C10 96.7(4)
C11 Co2 C1 141.1(4)
C10 Co2 C1 117.9(4)
C11 Co2 C5 93.5(4)
C10 Co2 C5 94.3(4)
C1 Co2 C5 100.6(4)
C11 Co2 Co1 131.0(3)
C10 Co2 Co1 114.8(3)
C1 Co2 Co1 50.7(3)
C5 Co2 Co1 50.0(3)
C11 Co2 Pd1 69.3(3)
C10 Co2 Pd1 119.9(3)
C1 Co2 Pd1 77.8(3)
C5 Co2 Pd1 142.5(3)
Co1 Co2 Pd1 117.53(6)
C11 Co2 Pd7 105.4(3)
C10 Co2 Pd7 50.7(3)
C1 Co2 Pd7 85.8(3)
C5 Co2 Pd7 141.2(3)
Co1 Co2 Pd7 123.56(6)
Pd1 Co2 Pd7 76.33(4)
C11 Co2 Co3 170.2(3)
C10 Co2 Co3 74.9(3)
C1 Co2 Co3 44.9(3)
C5 Co2 Co3 92.2(3)
Co1 Co2 Co3 58.34(5)
Pd1 Co2 Co3 110.20(5)
Pd7 Co2 Co3 65.49(5)
C11 Co2 Co5 100.1(3)
C10 Co2 Co5 160.8(3)
C1 Co2 Co5 43.3(3)
C5 Co2 Co5 93.9(3)
Co1 Co2 Co5 59.28(5)
Pd1 Co2 Co5 59.02(4)
Pd7 Co2 Co5 115.10(5)
Co3 Co2 Co5 87.42(5)
C9 Co3 C15 95.2(5)
C9 Co3 C1 159.2(4)
C15 Co3 C1 96.8(4)
C9 Co3 C6 93.9(5)
C15 Co3 C6 99.5(4)
C1 Co3 C6 100.8(4)
C9 Co3 Co1 143.3(3)
C15 Co3 Co1 100.3(3)
C1 Co3 Co1 50.0(3)
C6 Co3 Co1 50.9(3)
C9 Co3 Co4 144.8(3)
C15 Co3 Co4 49.9(3)
C1 Co3 Co4 48.1(3)
C6 Co3 Co4 96.4(3)
Co1 Co3 Co4 61.73(5)
C9 Co3 Co2 121.3(3)
C15 Co3 Co2 142.3(3)
C1 Co3 Co2 45.5(3)
C6 Co3 Co2 88.2(3)
Co1 Co3 Co2 56.90(5)
Co4 Co3 Co2 92.66(6)
C9 Co3 Pd4 118.6(3)
C15 Co3 Pd4 81.7(3)
C1 Co3 Pd4 47.1(3)
C6 Co3 Pd4 147.4(3)
Co1 Co3 Pd4 96.60(5)
Co4 Co3 Pd4 59.36(4)
Co2 Co3 Pd4 72.86(4)
C9 Co3 Pd7 79.8(3)
C15 Co3 Pd7 130.0(3)
C1 Co3 Pd7 79.5(3)
C6 Co3 Pd7 130.4(3)
Co1 Co3 Pd7 113.21(6)
Co4 Co3 Pd7 116.89(5)
Co2 Co3 Pd7 56.54(4)
Pd4 Co3 Pd7 59.24(3)
C8 Co4 C14 101.3(4)
C8 Co4 C1 123.7(4)
C14 Co4 C1 131.5(4)
C8 Co4 C15 100.7(4)
C14 Co4 C15 94.4(4)
C1 Co4 C15 94.1(4)
C8 Co4 Co3 114.7(3)
C14 Co4 Co3 130.3(3)
C1 Co4 Co3 47.8(3)
C15 Co4 Co3 47.5(3)
C8 Co4 Co1 76.1(3)
C14 Co4 Co1 169.7(3)
C1 Co4 Co1 48.4(3)
C15 Co4 Co1 95.8(3)
Co3 Co4 Co1 58.77(5)
C8 Co4 Pd4 172.6(3)
C14 Co4 Pd4 84.2(3)
C1 Co4 Pd4 49.6(3)
C15 Co4 Pd4 83.6(3)
Co3 Co4 Pd4 64.04(4)
Co1 Co4 Pd4 97.72(5)
C8 Co4 Co5 102.9(3)
C14 Co4 Co5 112.4(3)
C1 Co4 Co5 45.3(3)
C15 Co4 Co5 139.4(3)
Co3 Co4 Co5 92.38(6)
Co1 Co4 Co5 59.30(5)
Pd4 Co4 Co5 70.18(4)
C7 Co5 C13 93.7(5)
C7 Co5 C12 95.7(5)
C13 Co5 C12 101.1(5)
C7 Co5 C1 114.9(5)
C13 Co5 C1 118.0(4)
C12 Co5 C1 126.8(4)
C7 Co5 Pd9 142.2(4)
C13 Co5 Pd9 55.5(3)
C12 Co5 Pd9 72.7(4)
C1 Co5 Pd9 100.1(3)
C7 Co5 Co1 67.2(4)
C13 Co5 Co1 116.9(3)
C12 Co5 Co1 138.4(4)
C1 Co5 Co1 48.0(3)
Pd9 Co5 Co1 142.91(6)
C7 Co5 Pd1 130.9(4)
C13 Co5 Pd1 124.1(3)
C12 Co5 Pd1 51.0(3)
C1 Co5 Pd1 76.7(3)
Pd9 Co5 Pd1 69.13(4)
Co1 Co5 Pd1 111.52(6)
C7 Co5 Co4 108.4(4)
C13 Co5 Co4 74.5(3)
C12 Co5 Co4 155.7(4)
C1 Co5 Co4 45.1(3)
Pd9 Co5 Co4 85.79(5)
Co1 Co5 Co4 58.70(5)
Pd1 Co5 Co4 111.07(6)
C7 Co5 Co2 97.0(4)
C13 Co5 Co2 161.3(3)
C12 Co5 Co2 93.1(3)
C1 Co5 Co2 43.4(3)
Pd9 Co5 Co2 119.00(6)
Co1 Co5 Co2 54.71(5)
Pd1 Co5 Co2 57.49(4)
Co4 Co5 Co2 87.50(5)
C7 Co5 Pd4 154.7(4)
C13 Co5 Pd4 97.6(3)
C12 Co5 Pd4 104.2(4)
C1 Co5 Pd4 40.0(3)
Pd9 Co5 Pd4 60.73(3)
Co1 Co5 Pd4 87.51(5)
Pd1 Co5 Pd4 57.83(3)
Co4 Co5 Pd4 53.91(4)
Co2 Co5 Pd4 66.83(4)
C16 Co6 C20 97.5(4)
C16 Co6 C19 92.0(5)
C20 Co6 C19 95.5(4)
C16 Co6 C2 160.5(4)
C20 Co6 C2 98.4(4)
C19 Co6 C2 97.6(4)
C16 Co6 Co7 146.7(3)
C20 Co6 Co7 49.8(3)
C19 Co6 Co7 96.6(3)
C2 Co6 Co7 48.8(3)
C16 Co6 Co10 138.9(3)
C20 Co6 Co10 99.7(3)
C19 Co6 Co10 49.5(3)
C2 Co6 Co10 48.1(3)
Co7 Co6 Co10 64.54(5)
C16 Co6 Co8 120.1(3)
C20 Co6 Co8 95.1(3)
C19 Co6 Co8 144.3(3)
C2 Co6 Co8 47.2(3)
Co7 Co6 Co8 65.63(5)
Co10 Co6 Co8 95.13(6)
C16 Co6 Co9 115.8(3)
C20 Co6 Co9 144.6(3)
C19 Co6 Co9 95.0(3)
C2 Co6 Co9 46.7(3)
Co7 Co6 Co9 95.43(6)
Co10 Co6 Co9 63.29(6)
Co8 Co6 Co9 58.69(5)
C26 Co7 C22 99.1(5)
C26 Co7 C2 126.2(4)
C22 Co7 C2 131.4(4)
C26 Co7 C20 93.8(4)
C22 Co7 C20 91.8(4)
C2 Co7 C20 100.5(4)
C26 Co7 Co6 123.9(3)
C22 Co7 Co6 119.6(3)
C2 Co7 Co6 50.9(3)
C20 Co7 Co6 49.8(3)
C26 Co7 Pd8 111.2(3)
C22 Co7 Pd8 58.1(3)
C2 Co7 Pd8 86.9(3)
C20 Co7 Pd8 142.7(3)
Co6 Co7 Pd8 123.20(6)
C26 Co7 Pd2 56.0(3)
C22 Co7 Pd2 120.7(3)
C2 Co7 Pd2 79.7(3)
C20 Co7 Pd2 136.6(3)
Co6 Co7 Pd2 118.35(6)
Pd8 Co7 Pd2 80.65(4)
C26 Co7 Co10 169.1(3)
C22 Co7 Co10 87.4(3)
C2 Co7 Co10 45.1(3)
C20 Co7 Co10 94.7(3)
Co6 Co7 Co10 58.34(5)
Pd8 Co7 Co10 64.94(5)
Pd2 Co7 Co10 113.07(6)
C26 Co7 Co8 85.1(3)
C22 Co7 Co8 175.2(3)
C2 Co7 Co8 43.9(3)
C20 Co7 Co8 90.2(3)
Co6 Co7 Co8 59.00(5)
Pd8 Co7 Co8 118.32(6)
Pd2 Co7 Co8 59.83(4)
Co10 Co7 Co8 88.07(5)
C17 Co8 C25 93.4(5)
C17 Co8 C24 99.2(4)
C25 Co8 C24 104.9(4)
C17 Co8 C2 118.1(4)
C25 Co8 C2 135.1(4)
C24 Co8 C2 100.9(4)
C17 Co8 Co9 115.7(3)
C25 Co8 Co9 144.6(3)
C24 Co8 Co9 53.2(3)
C2 Co8 Co9 48.0(3)
C17 Co8 Co6 70.7(3)
C25 Co8 Co6 153.5(3)
C24 Co8 Co6 98.6(3)
C2 Co8 Co6 48.7(3)
Co9 Co8 Co6 61.08(5)
C17 Co8 Pd7 142.2(3)
C25 Co8 Pd7 58.2(3)
C24 Co8 Pd7 69.0(3)
C2 Co8 Pd7 99.6(3)
Co9 Co8 Pd7 86.61(5)
Co6 Co8 Pd7 144.64(6)
C17 Co8 Pd2 122.7(3)
C25 Co8 Pd2 57.2(3)
C24 Co8 Pd2 133.3(3)
C2 Co8 Pd2 78.3(3)
Co9 Co8 Pd2 114.26(6)
Co6 Co8 Pd2 113.15(6)
Pd7 Co8 Pd2 65.28(4)
C17 Co8 Co7 95.0(3)
C25 Co8 Co7 107.3(3)
C24 Co8 Co7 143.8(3)
C2 Co8 Co7 43.5(3)
Co9 Co8 Co7 90.64(6)
Co6 Co8 Co7 55.38(5)
Pd7 Co8 Co7 115.96(6)
Pd2 Co8 Co7 58.21(4)
C17 Co8 Pd5 157.8(3)
C25 Co8 Pd5 103.0(3)
C24 Co8 Pd5 91.0(3)
C2 Co8 Pd5 40.1(3)
Co9 Co8 Pd5 56.24(4)
Co6 Co8 Pd5 88.41(5)
Pd7 Co8 Pd5 59.94(3)
Pd2 Co8 Pd5 58.24(3)
Co7 Co8 Pd5 66.07(4)
C18 Co9 C23 101.7(5)
C18 Co9 C2 126.6(5)
C23 Co9 C2 128.5(4)
C18 Co9 C24 95.7(5)
C23 Co9 C24 96.8(4)
C2 Co9 C24 95.0(4)
C18 Co9 Co8 116.9(4)
C23 Co9 Co8 126.9(3)
C2 Co9 Co8 48.1(3)
C24 Co9 Co8 47.2(3)
C18 Co9 Co6 78.9(4)
C23 Co9 Co6 169.5(4)
C2 Co9 Co6 48.3(3)
C24 Co9 Co6 93.5(3)
Co8 Co9 Co6 60.22(5)
C18 Co9 Pd5 165.5(4)
C23 Co9 Pd5 80.4(3)
C2 Co9 Pd5 48.3(3)
C24 Co9 Pd5 98.3(3)
Co8 Co9 Pd5 71.03(5)
Co6 Co9 Pd5 96.34(6)
C18 Co9 Co10 103.9(4)
C23 Co9 Co10 113.4(3)
C2 Co9 Co10 44.7(3)
C24 Co9 Co10 139.1(3)
Co8 Co9 Co10 91.96(6)
Co6 Co9 Co10 56.69(5)
Pd5 Co9 Co10 62.60(5)
C21 Co10 C27 96.1(5)
C21 Co10 C2 147.5(5)
C27 Co10 C2 111.0(4)
C21 Co10 C19 91.8(5)
C27 Co10 C19 101.3(5)
C2 Co10 C19 99.7(4)
C21 Co10 Co6 131.9(3)
C27 Co10 Co6 116.3(3)
C2 Co10 Co6 50.2(3)
C19 Co10 Co6 49.5(3)
C21 Co10 Co7 104.9(3)
C27 Co10 Co7 155.4(3)
C2 Co10 Co7 45.2(3)
C19 Co10 Co7 90.8(3)
Co6 Co10 Co7 57.12(5)
C21 Co10 Co9 165.0(3)
C27 Co10 Co9 69.1(3)
C2 Co10 Co9 45.1(3)
C19 Co10 Co9 92.5(3)
Co6 Co10 Co9 60.02(5)
Co7 Co10 Co9 89.33(6)
C21 Co10 Pd5 121.9(4)
C27 Co10 Pd5 87.4(3)
C2 Co10 Pd5 45.7(3)
C19 Co10 Pd5 144.3(3)
Co6 Co10 Pd5 95.54(5)
Co7 Co10 Pd5 70.76(5)
Co9 Co10 Pd5 58.16(4)
C21 Co10 Pd8 69.4(4)
C27 Co10 Pd8 121.8(3)
C2 Co10 Pd8 81.0(3)
C19 Co10 Pd8 133.7(3)
Co6 Co10 Pd8 114.00(6)
Co7 Co10 Pd8 56.95(4)
Co9 Co10 Pd8 116.64(6)
Pd5 Co10 Pd8 60.36(4)
C28 Co11 C29 95.9(6)
C28 Co11 C30 97.6(5)
C29 Co11 C30 100.6(6)
C28 Co11 C3 157.5(5)
C29 Co11 C3 97.9(5)
C30 Co11 C3 97.3(5)
C28 Co11 Co15 144.5(4)
C29 Co11 Co15 101.2(5)
C30 Co11 Co15 48.9(4)
C3 Co11 Co15 48.5(3)
C28 Co11 Co14 144.3(4)
C29 Co11 Co14 49.3(4)
C30 Co11 Co14 96.8(4)
C3 Co11 Co14 49.4(3)
Co15 Co11 Co14 63.73(6)
C28 Co11 Co12 113.5(4)
C29 Co11 Co12 144.9(5)
C30 Co11 Co12 94.4(4)
C3 Co11 Co12 48.5(3)
Co15 Co11 Co12 65.97(6)
Co14 Co11 Co12 97.80(6)
C28 Co11 Co13 115.4(4)
C29 Co11 Co13 90.8(5)
C30 Co11 Co13 143.8(4)
C3 Co11 Co13 46.9(3)
Co15 Co11 Co13 95.40(6)
Co14 Co11 Co13 65.24(6)
Co12 Co11 Co13 60.03(6)
C32 Co12 C39 95.9(4)
C32 Co12 C3 124.0(4)
C39 Co12 C3 131.2(4)
C32 Co12 C33 94.3(5)
C39 Co12 C33 105.8(4)
C3 Co12 C33 98.5(4)
C32 Co12 Co11 75.6(3)
C39 Co12 Co11 154.8(3)
C3 Co12 Co11 48.7(3)
C33 Co12 Co11 98.6(3)
C32 Co12 Co13 114.2(3)
C39 Co12 Co13 142.0(3)
C3 Co12 Co13 47.2(3)
C33 Co12 Co13 51.8(3)
Co11 Co12 Co13 60.70(6)
C32 Co12 Pd3 134.7(3)
C39 Co12 Pd3 56.6(3)
C3 Co12 Pd3 74.8(3)
C33 Co12 Pd3 125.7(3)
Co11 Co12 Pd3 113.07(6)
Co13 Co12 Pd3 107.80(6)
C32 Co12 Pd8 139.8(4)
C39 Co12 Pd8 76.2(3)
C3 Co12 Pd8 86.8(3)
C33 Co12 Pd8 52.4(3)
Co11 Co12 Pd8 125.45(7)
Co13 Co12 Pd8 65.86(5)
Pd3 Co12 Pd8 73.29(4)
C32 Co12 Co15 104.5(4)
C39 Co12 Co15 105.1(3)
C3 Co12 Co15 43.4(3)
C33 Co12 Co15 141.7(3)
Co11 Co12 Co15 56.03(6)
Co13 Co12 Co15 89.91(6)
Pd3 Co12 Co15 58.56(4)
Pd8 Co12 Co15 115.68(6)
C31 Co13 C34 99.6(5)
C31 Co13 C3 125.5(5)
C34 Co13 C3 129.9(4)
C31 Co13 C33 92.6(5)
C34 Co13 C33 103.8(5)
C3 Co13 C33 95.5(4)
C31 Co13 Co12 112.4(4)
C34 Co13 Co12 136.2(3)
C3 Co13 Co12 48.2(3)
C33 Co13 Co12 47.8(3)
C31 Co13 Co11 77.7(4)
C34 Co13 Co11 161.7(3)
C3 Co13 Co11 48.1(3)
C33 Co13 Co11 94.4(3)
Co12 Co13 Co11 59.27(6)
C31 Co13 Pd6 162.3(4)
C34 Co13 Pd6 80.7(3)
C3 Co13 Pd6 49.6(3)
C33 Co13 Pd6 104.5(3)
Co12 Co13 Pd6 77.41(5)
Co11 Co13 Pd6 96.45(6)
C31 Co13 Co14 105.3(4)
C34 Co13 Co14 108.6(3)
C3 Co13 Co14 44.5(3)
C33 Co13 Co14 139.3(3)
Co12 Co13 Co14 91.53(7)
Co11 Co13 Co14 55.98(6)
Pd6 Co13 Co14 58.57(4)
C31 Co13 Pd8 136.8(4)
C34 Co13 Pd8 77.4(3)
C3 Co13 Pd8 82.3(3)
C33 Co13 Pd8 48.4(3)
Co12 Co13 Pd8 58.73(5)
Co11 Co13 Pd8 117.07(6)
Pd6 Co13 Pd8 60.68(4)
Co14 Co13 Pd8 116.54(6)
C35 Co14 C36 95.1(5)
C35 Co14 C29 94.0(6)
C36 Co14 C29 99.5(6)
C35 Co14 C3 145.5(5)
C36 Co14 C3 114.5(5)
C29 Co14 C3 97.9(5)
C35 Co14 Co11 127.5(4)
C36 Co14 Co11 122.9(4)
C29 Co14 Co11 49.1(4)
C3 Co14 Co11 49.5(3)
C35 Co14 Pd6 122.8(4)
C36 Co14 Pd6 83.2(4)
C29 Co14 Pd6 142.9(5)
C3 Co14 Pd6 49.5(3)
Co11 Co14 Pd6 98.45(6)
C35 Co14 Co15 101.0(4)
C36 Co14 Co15 156.7(4)
C29 Co14 Co15 96.1(4)
C3 Co14 Co15 45.6(3)
Co11 Co14 Co15 57.88(6)
Pd6 Co14 Co15 73.95(5)
C35 Co14 Co13 170.5(4)
C36 Co14 Co13 75.5(4)
C29 Co14 Co13 86.0(5)
C3 Co14 Co13 43.6(3)
Co11 Co14 Co13 58.77(6)
Pd6 Co14 Co13 58.61(4)
Co15 Co14 Co13 88.44(6)
C35 Co14 Pd9 69.7(4)
C36 Co14 Pd9 115.0(4)
C29 Co14 Pd9 142.5(5)
C3 Co14 Pd9 81.4(3)
Co11 Co14 Pd9 114.66(6)
Pd6 Co14 Pd9 60.14(4)
Co15 Co14 Pd9 56.90(4)
Co13 Co14 Pd9 115.54(6)
C38 Co15 C37 91.6(5)
C38 Co15 C3 126.0(4)
C37 Co15 C3 135.0(4)
C38 Co15 C30 98.1(5)
C37 Co15 C30 98.2(5)
C3 Co15 C30 99.6(5)
C38 Co15 Co11 127.1(3)
C37 Co15 Co11 128.4(4)
C3 Co15 Co11 50.0(3)
C30 Co15 Co11 49.8(4)
C38 Co15 Pd3 58.8(3)
C37 Co15 Pd3 115.3(4)
C3 Co15 Pd3 74.6(3)
C30 Co15 Pd3 138.2(4)
Co11 Co15 Pd3 113.98(7)
C38 Co15 Pd9 106.8(3)
C37 Co15 Pd9 53.6(3)
C3 Co15 Pd9 88.8(3)
C30 Co15 Pd9 141.9(4)
Co11 Co15 Pd9 124.18(7)
Pd3 Co15 Pd9 79.90(4)
C38 Co15 Co14 167.8(3)
C37 Co15 Co14 91.3(3)
C3 Co15 Co14 46.8(3)
C30 Co15 Co14 93.2(4)
Co11 Co15 Co14 58.38(6)
Pd3 Co15 Co14 109.42(6)
Pd9 Co15 Co14 65.95(5)
C38 Co15 Co12 85.6(3)
C37 Co15 Co12 172.7(4)
C3 Co15 Co12 44.4(3)
C30 Co15 Co12 88.9(4)
Co11 Co15 Co12 57.99(6)
Pd3 Co15 Co12 57.53(4)
Pd9 Co15 Co12 120.87(6)
Co14 Co15 Co12 90.04(6)
Co3 C1 Co4 84.1(4)
Co3 C1 Co5 166.3(5)
Co4 C1 Co5 89.6(4)
Co3 C1 Co2 89.6(4)
Co4 C1 Co2 164.2(5)
Co5 C1 Co2 93.3(4)
Co3 C1 Co1 82.0(3)
Co4 C1 Co1 84.8(4)
Co5 C1 Co1 85.3(4)
Co2 C1 Co1 80.0(3)
Co3 C1 Pd4 89.1(4)
Co4 C1 Pd4 84.1(3)
Co5 C1 Pd4 102.3(4)
Co2 C1 Pd4 110.4(4)
Co1 C1 Pd4 166.5(5)
Co10 C2 Co7 89.6(4)
Co10 C2 Co9 90.2(4)
Co7 C2 Co9 165.3(6)
Co10 C2 Co8 165.1(6)
Co7 C2 Co8 92.6(4)
Co9 C2 Co8 83.8(4)
Co10 C2 Co6 81.7(4)
Co7 C2 Co6 80.3(4)
Co9 C2 Co6 85.1(4)
Co8 C2 Co6 84.1(4)
Co10 C2 Pd5 91.4(4)
Co7 C2 Pd5 108.6(4)
Co9 C2 Pd5 86.1(4)
Co8 C2 Pd5 101.8(4)
Co6 C2 Pd5 168.8(5)
Co15 C3 Co13 166.5(6)
Co15 C3 Co12 92.1(4)
Co13 C3 Co12 84.6(4)
Co15 C3 Co14 87.6(4)
Co13 C3 Co14 91.9(4)
Co12 C3 Co14 163.8(6)
Co15 C3 Co11 81.5(4)
Co13 C3 Co11 85.1(4)
Co12 C3 Co11 82.8(4)
Co14 C3 Co11 81.1(4)
Co15 C3 Pd6 108.7(5)
Co13 C3 Pd6 84.7(4)
Co12 C3 Pd6 111.5(5)
Co14 C3 Pd6 83.9(4)
Co11 C3 Pd6 161.5(5)
O4 C4 Co1 178.3(11)
O5 C5 Co2 139.5(8)
O5 C5 Co1 139.9(8)
Co2 C5 Co1 80.4(4)
O6 C6 Co3 142.2(9)
O6 C6 Co1 136.9(9)
Co3 C6 Co1 80.8(4)
O7 C7 Co5 163.7(12)
O8 C8 Co4 171.4(9)
O9 C9 Co3 175.8(10)
O10 C10 Co2 150.2(9)
O10 C10 Pd7 124.0(8)
Co2 C10 Pd7 85.4(4)
O11 C11 Co2 174.0(9)
O11 C11 Pd1 115.9(7)
Co2 C11 Pd1 70.1(3)
O12 C12 Co5 151.1(10)
O12 C12 Pd1 123.1(8)
Co5 C12 Pd1 85.7(4)
O13 C13 Co5 154.6(9)
O13 C13 Pd9 123.1(8)
Co5 C13 Pd9 80.6(4)
O14 C14 Co4 174.7(9)
O15 C15 Co3 141.9(9)
O15 C15 Co4 135.6(8)
Co3 C15 Co4 82.5(4)
O16 C16 Co6 174.7(9)
O17 C17 Co8 169.1(9)
O18 C18 Co9 174.5(10)
O19 C19 Co6 139.3(9)
O19 C19 Co10 139.6(9)
Co6 C19 Co10 81.0(4)
O20 C20 Co7 139.2(8)
O20 C20 Co6 140.5(8)
Co7 C20 Co6 80.4(4)
O21 C21 Co10 172.3(10)
O22 C22 Co7 158.8(9)
O22 C22 Pd8 121.7(8)
Co7 C22 Pd8 79.2(4)
O23 C23 Co9 175.5(10)
O24 C24 Co8 146.8(8)
O24 C24 Co9 132.5(8)
Co8 C24 Co9 79.6(4)
O24 C24 Pd7 108.3(7)
Co8 C24 Pd7 68.5(3)
Co9 C24 Pd7 97.1(4)
O25 C25 Co8 153.9(9)
O25 C25 Pd7 123.8(8)
Co8 C25 Pd7 78.3(4)
O25 C25 Pd2 115.4(7)
Co8 C25 Pd2 80.5(4)
Pd7 C25 Pd2 77.7(3)
O26 C26 Co7 159.4(9)
O26 C26 Pd2 119.0(8)
Co7 C26 Pd2 81.2(4)
O27 C27 Co10 168.3(10)
O28 C28 Co11 176.5(12)
O29 C29 Co11 140.1(12)
O29 C29 Co14 137.8(12)
Co11 C29 Co14 81.6(6)
O30 C30 Co15 138.4(11)
O30 C30 Co11 139.9(10)
Co15 C30 Co11 81.4(5)
O31 C31 Co13 173.2(13)
O32 C32 Co12 172.2(10)
O33 C33 Co12 139.6(9)
O33 C33 Co13 129.4(8)
Co12 C33 Co13 80.4(4)
O33 C33 Pd8 121.5(8)
Co12 C33 Pd8 81.9(4)
Co13 C33 Pd8 85.8(4)
O34 C34 Co13 174.4(10)
O35 C35 Co14 172.3(11)
O36 C36 Co14 172.9(11)
O37 C37 Co15 157.0(9)
O37 C37 Pd9 119.5(8)
Co15 C37 Pd9 83.4(5)
O38 C38 Co15 160.8(9)
O38 C38 Pd3 120.4(8)
Co15 C38 Pd3 78.8(4)
O39 C39 Co12 159.5(8)
O39 C39 Pd3 120.8(7)
Co12 C39 Pd3 79.1(3)
O40 C40 Pd1 132.8(8)
O40 C40 Pd3 132.7(8)
Pd1 C40 Pd3 78.2(3)
O40 C40 Pd2 133.3(8)
Pd1 C40 Pd2 80.1(4)
Pd3 C40 Pd2 77.8(3)
O41 C41 Pd4 134.3(7)
O41 C41 Pd5 132.2(7)
Pd4 C41 Pd5 82.6(3)
O41 C41 Pd6 128.4(7)
Pd4 C41 Pd6 79.6(3)
Pd5 C41 Pd6 79.2(3)
C102 N1 C103 111.3(9)
C102 N1 C104 112.3(8)
C103 N1 C104 109.3(8)
C102 N1 C101 108.9(9)
C103 N1 C101 105.7(9)
C104 N1 C101 109.2(8)
N1 C101 H10A 109.5
N1 C101 H10B 109.5
H10A C101 H10B 109.5
N1 C101 H10C 109.5
H10A C101 H10C 109.5
H10B C101 H10C 109.5
N1 C102 H10D 109.5
N1 C102 H10E 109.5
H10D C102 H10E 109.5
N1 C102 H10F 109.5
H10D C102 H10F 109.5
H10E C102 H10F 109.5
N1 C103 H10G 109.5
N1 C103 H10H 109.5
H10G C103 H10H 109.5
N1 C103 H10I 109.5
H10G C103 H10I 109.5
H10H C103 H10I 109.5
N1 C104 C105 118.2(7)
N1 C104 H10J 107.8
C105 C104 H10J 107.8
N1 C104 H10K 107.8
C105 C104 H10K 107.8
H10J C104 H10K 107.1
C106 C105 C110 120.0
C106 C105 C104 122.5(6)
C110 C105 C104 117.5(6)
C105 C106 C107 120.0
C105 C106 H106 120.0
C107 C106 H106 120.0
C108 C107 C106 120.0
C108 C107 H107 120.0
C106 C107 H107 120.0
C109 C108 C107 120.0
C109 C108 H108 120.0
C107 C108 H108 120.0
C108 C109 C110 120.0
C108 C109 H109 120.0
C110 C109 H109 120.0
C109 C110 C105 120.0
C109 C110 H110 120.0
C105 C110 H110 120.0
C201 N2 C202 109.9(8)
C201 N2 C203 109.3(9)
C202 N2 C203 108.2(8)
C201 N2 C204 111.4(8)
C202 N2 C204 110.5(8)
C203 N2 C204 107.6(8)
N2 C201 H20A 109.5
N2 C201 H20B 109.5
H20A C201 H20B 109.5
N2 C201 H20C 109.5
H20A C201 H20C 109.5
H20B C201 H20C 109.5
N2 C202 H20D 109.5
N2 C202 H20E 109.5
H20D C202 H20E 109.5
N2 C202 H20F 109.5
H20D C202 H20F 109.5
H20E C202 H20F 109.5
N2 C203 H20G 109.5
N2 C203 H20H 109.5
H20G C203 H20H 109.5
N2 C203 H20I 109.5
H20G C203 H20I 109.5
H20H C203 H20I 109.5
C205 C204 N2 115.5(7)
C205 C204 H20J 108.4
N2 C204 H20J 108.4
C205 C204 H20K 108.4
N2 C204 H20K 108.4
H20J C204 H20K 107.5
C206 C205 C210 120.0
C206 C205 C204 120.1(5)
C210 C205 C204 119.9(5)
C205 C206 C207 120.0
C205 C206 H206 120.0
C207 C206 H206 120.0
C208 C207 C206 120.0
C208 C207 H207 120.0
C206 C207 H207 120.0
C209 C208 C207 120.0
C209 C208 H208 120.0
C207 C208 H208 120.0
C210 C209 C208 120.0
C210 C209 H209 120.0
C208 C209 H209 120.0
C209 C210 C205 120.0
C209 C210 H210 120.0
C205 C210 H210 120.0
C301 N3 C304 111.0(13)
C301 N3 C302 110.5(14)
C304 N3 C302 110.7(12)
C301 N3 C303 105.6(14)
C304 N3 C303 110.4(13)
C302 N3 C303 108.5(14)
N3 C301 H30A 109.5
N3 C301 H30B 109.5
H30A C301 H30B 109.5
N3 C301 H30C 109.5
H30A C301 H30C 109.5
H30B C301 H30C 109.5
N3 C302 H30D 109.5
N3 C302 H30E 109.5
H30D C302 H30E 109.5
N3 C302 H30F 109.5
H30D C302 H30F 109.5
H30E C302 H30F 109.5
N3 C303 H30G 109.5
N3 C303 H30H 109.5
H30G C303 H30H 109.5
N3 C303 H30I 109.5
H30G C303 H30I 109.5
H30H C303 H30I 109.5
N3 C304 C305 118.4(12)
N3 C304 H30J 107.7
C305 C304 H30J 107.7
N3 C304 H30K 107.7
C305 C304 H30K 107.7
H30J C304 H30K 107.1
C306 C305 C310 120.0
C306 C305 C304 120.0(10)
C310 C305 C304 120.0(10)
C305 C306 C307 120.0
C305 C306 H306 120.0
C307 C306 H306 120.0
C306 C307 C308 120.0
C306 C307 H307 120.0
C308 C307 H307 120.0
C309 C308 C307 120.0
C309 C308 H308 120.0
C307 C308 H308 120.0
C310 C309 C308 120.0
C310 C309 H309 120.0
C308 C309 H309 120.0
C309 C310 C305 120.0
C309 C310 H310 120.0
C305 C310 H310 120.0
C311 N31 C313 106.7(15)
C311 N31 C312 112.7(17)
C313 N31 C312 108.3(15)
C311 N31 C314 111.1(15)
C313 N31 C314 110.9(14)
C312 N31 C314 107.2(14)
N31 C311 H31A 109.5
N31 C311 H31B 109.5
H31A C311 H31B 109.5
N31 C311 H31C 109.5
H31A C311 H31C 109.5
H31B C311 H31C 109.5
N31 C312 H31D 109.5
N31 C312 H31E 109.5
H31D C312 H31E 109.5
N31 C312 H31F 109.5
H31D C312 H31F 109.5
H31E C312 H31F 109.5
N31 C313 H31G 109.5
N31 C313 H31H 109.5
H31G C313 H31H 109.5
N31 C313 H31I 109.5
H31G C313 H31I 109.5
H31H C313 H31I 109.5
N31 C314 C315 116.6(13)
N31 C314 H31J 108.1
C315 C314 H31J 108.1
N31 C314 H31K 108.1
C315 C314 H31K 108.1
H31J C314 H31K 107.3
C316 C315 C320 120.0
C316 C315 C314 118.5(11)
C320 C315 C314 121.4(11)
C315 C316 C317 120.0
C315 C316 H316 120.0
C317 C316 H316 120.0
C318 C317 C316 120.0
C318 C317 H317 120.0
C316 C317 H317 120.0
C319 C318 C317 120.0
C319 C318 H318 120.0
C317 C318 H318 120.0
C320 C319 C318 120.0
C320 C319 H319 120.0
C318 C319 H319 120.0
C319 C320 C315 120.0
C319 C320 H320 120.0
C315 C320 H320 120.0
Cl2 C501 Cl1 111.4(8)
Cl2 C501 H50A 109.4
Cl1 C501 H50A 109.4
Cl2 C501 H50B 109.4
Cl1 C501 H50B 109.4
H50A C501 H50B 108.0

loop_
_geom_bond_atom_site_label_1
_geom_bond_atom_site_label_2
_geom_bond_distance
Pd1 C12 2.078(11)
Pd1 C40 2.109(10)
Pd1 C11 2.608(10)
Pd1 Co2 2.6215(15)
Pd1 Co5 2.6652(15)
Pd1 Pd3 2.6702(10)
Pd1 Pd2 2.7221(11)
Pd1 Pd4 2.7856(10)
Pd1 Pd9 2.9908(11)
Pd1 Pd7 3.2515(11)
Pd2 C40 2.124(10)
Pd2 C26 2.224(10)
Pd2 C25 2.298(10)
Pd2 Co7 2.6492(15)
Pd2 Pd3 2.6667(11)
Pd2 Co8 2.6947(15)
Pd2 Pd5 2.8000(10)
Pd2 Pd7 2.8645(11)
Pd3 C40 2.124(10)
Pd3 C39 2.203(9)
Pd3 C38 2.284(11)
Pd3 Co12 2.5904(15)
Pd3 Co15 2.6194(16)
Pd3 Pd6 2.7981(11)
Pd3 Pd8 3.1457(12)
Pd4 C1 2.009(9)
Pd4 C41 2.054(9)
Pd4 Co4 2.6223(14)
Pd4 Pd6 2.6855(10)
Pd4 Pd5 2.7262(10)
Pd4 Co3 2.7401(14)
Pd4 Pd7 2.7803(11)
Pd4 Pd9 2.8864(10)
Pd4 Co5 3.0528(15)
Pd5 C2 1.992(9)
Pd5 C41 2.075(9)
Pd5 Co9 2.6618(16)
Pd5 Pd6 2.6883(10)
Pd5 Co10 2.7816(15)
Pd5 Pd8 2.8318(10)
Pd5 Pd7 2.8415(10)
Pd5 Co8 3.0279(15)
Pd6 C3 2.023(9)
Pd6 C41 2.141(9)
Pd6 Co14 2.6454(16)
Pd6 Co13 2.6466(15)
Pd6 Pd9 2.7767(11)
Pd6 Pd8 2.7873(11)
Pd7 C10 2.049(10)
Pd7 C25 2.270(10)
Pd7 Co8 2.6145(15)
Pd7 C24 2.624(10)
Pd7 Co2 2.6405(15)
Pd7 Co3 2.8801(15)
Pd8 C33 2.144(10)
Pd8 C22 2.279(11)
Pd8 Co7 2.6377(15)
Pd8 Co12 2.6786(17)
Pd8 Co10 2.8506(17)
Pd8 Co13 2.8597(17)
Pd9 C37 2.141(11)
Pd9 C13 2.178(11)
Pd9 Co5 2.6055(15)
Pd9 Co15 2.6436(16)
Pd9 Co14 2.8817(16)
Co1 C4 1.767(11)
Co1 C5 1.930(10)
Co1 C1 1.952(9)
Co1 C6 1.985(11)
Co1 Co2 2.4850(18)
Co1 Co3 2.5250(19)
Co1 Co4 2.6008(18)
Co1 Co5 2.6173(18)
Co2 C11 1.816(10)
Co2 C10 1.838(10)
Co2 C1 1.914(9)
Co2 C5 1.922(10)
Co2 Co3 2.6833(19)
Co2 Co5 2.7818(18)
Co3 C9 1.793(11)
Co3 C15 1.893(10)
Co3 C1 1.894(9)
Co3 C6 1.910(10)
Co3 Co4 2.5444(19)
Co4 C8 1.784(11)
Co4 C14 1.798(10)
Co4 C1 1.905(9)
Co4 C15 1.964(11)
Co4 Co5 2.6874(18)
Co5 C7 1.782(12)
Co5 C13 1.832(11)
Co5 C12 1.834(11)
Co5 C1 1.910(9)
Co6 C16 1.771(10)
Co6 C20 1.927(10)
Co6 C19 1.938(11)
Co6 C2 1.956(9)
Co6 Co7 2.4853(19)
Co6 Co10 2.5190(19)
Co6 Co8 2.5887(18)
Co6 Co9 2.6107(19)
Co7 C26 1.821(10)
Co7 C22 1.823(10)
Co7 C2 1.897(9)
Co7 C20 1.925(10)
Co7 Co10 2.6720(19)
Co7 Co8 2.7510(18)
Co8 C17 1.780(11)
Co8 C25 1.837(11)
Co8 C24 1.900(10)
Co8 C2 1.908(9)
Co8 Co9 2.5483(19)
Co9 C18 1.769(12)
Co9 C23 1.805(10)
Co9 C2 1.906(9)
Co9 C24 2.074(10)
Co9 Co10 2.692(2)
Co10 C21 1.795(11)
Co10 C27 1.810(11)
Co10 C2 1.894(9)
Co10 C19 1.939(11)
Co11 C28 1.794(13)
Co11 C29 1.923(14)
Co11 C30 1.933(13)
Co11 C3 1.939(10)
Co11 Co15 2.504(2)
Co11 Co14 2.5173(19)
Co11 Co12 2.560(2)
Co11 Co13 2.597(2)
Co12 C32 1.769(11)
Co12 C39 1.844(9)
Co12 C3 1.932(10)
Co12 C33 1.938(11)
Co12 Co13 2.580(2)
Co12 Co15 2.757(2)
Co13 C31 1.771(12)
Co13 C34 1.824(12)
Co13 C3 1.903(10)
Co13 C33 2.057(11)
Co13 Co14 2.758(2)
Co14 C35 1.792(13)
Co14 C36 1.800(13)
Co14 C29 1.928(15)
Co14 C3 1.933(9)
Co14 Co15 2.651(2)
Co15 C38 1.802(11)
Co15 C37 1.814(11)
Co15 C3 1.897(10)
Co15 C30 1.908(12)
C4 O4 1.149(12)
C5 O5 1.153(11)
C6 O6 1.145(12)
C7 O7 1.134(14)
C8 O8 1.146(12)
C9 O9 1.137(13)
C10 O10 1.168(12)
C11 O11 1.134(11)
C12 O12 1.169(13)
C13 O13 1.171(12)
C14 O14 1.127(11)
C15 O15 1.150(12)
C16 O16 1.143(12)
C17 O17 1.143(12)
C18 O18 1.159(13)
C19 O19 1.163(12)
C20 O20 1.170(12)
C21 O21 1.127(12)
C22 O22 1.146(12)
C23 O23 1.119(12)
C24 O24 1.147(11)
C25 O25 1.162(12)
C26 O26 1.146(12)
C27 O27 1.127(12)
C28 O28 1.119(14)
C29 O29 1.174(16)
C30 O30 1.197(14)
C31 O31 1.145(14)
C32 O32 1.139(12)
C33 O33 1.183(12)
C34 O34 1.099(13)
C35 O35 1.139(13)
C36 O36 1.140(14)
C37 O37 1.162(13)
C38 O38 1.150(13)
C39 O39 1.134(11)
C40 O40 1.149(11)
C41 O41 1.165(11)
N1 C102 1.472(10)
N1 C103 1.483(10)
N1 C104 1.489(10)
N1 C101 1.497(10)
C101 H10A 0.9800
C101 H10B 0.9800
C101 H10C 0.9800
C102 H10D 0.9800
C102 H10E 0.9800
C102 H10F 0.9800
C103 H10G 0.9800
C103 H10H 0.9800
C103 H10I 0.9800
C104 C105 1.498(8)
C104 H10J 0.9900
C104 H10K 0.9900
C105 C106 1.3900
C105 C110 1.3900
C106 C107 1.3900
C106 H106 0.9500
C107 C108 1.3900
C107 H107 0.9500
C108 C109 1.3900
C108 H108 0.9500
C109 C110 1.3900
C109 H109 0.9500
C110 H110 0.9500
N2 C201 1.484(10)
N2 C202 1.492(10)
N2 C203 1.499(10)
N2 C204 1.512(10)
C201 H20A 0.9800
C201 H20B 0.9800
C201 H20C 0.9800
C202 H20D 0.9800
C202 H20E 0.9800
C202 H20F 0.9800
C203 H20G 0.9800
C203 H20H 0.9800
C203 H20I 0.9800
C204 C205 1.505(8)
C204 H20J 0.9900
C204 H20K 0.9900
C205 C206 1.3900
C205 C210 1.3900
C206 C207 1.3900
C206 H206 0.9500
C207 C208 1.3900
C207 H207 0.9500
C208 C209 1.3900
C208 H208 0.9500
C209 C210 1.3900
C209 H209 0.9500
C210 H210 0.9500
N3 C301 1.487(13)
N3 C304 1.488(12)
N3 C302 1.493(13)
N3 C303 1.493(13)
C301 H30A 0.9800
C301 H30B 0.9800
C301 H30C 0.9800
C302 H30D 0.9800
C302 H30E 0.9800
C302 H30F 0.9800
C303 H30G 0.9800
C303 H30H 0.9800
C303 H30I 0.9800
C304 C305 1.502(11)
C304 H30J 0.9900
C304 H30K 0.9900
C305 C306 1.3900
C305 C310 1.3900
C306 C307 1.3900
C306 H306 0.9500
C307 C308 1.3900
C307 H307 0.9500
C308 C309 1.3900
C308 H308 0.9500
C309 C310 1.3900
C309 H309 0.9500
C310 H310 0.9500
N31 C311 1.484(13)
N31 C313 1.486(13)
N31 C312 1.494(13)
N31 C314 1.497(13)
C311 H31A 0.9800
C311 H31B 0.9800
C311 H31C 0.9800
C312 H31D 0.9800
C312 H31E 0.9800
C312 H31F 0.9800
C313 H31G 0.9800
C313 H31H 0.9800
C313 H31I 0.9800
C314 C315 1.502(11)
C314 H31J 0.9900
C314 H31K 0.9900
C315 C316 1.3900
C315 C320 1.3900
C316 C317 1.3900
C316 H316 0.9500
C317 C318 1.3900
C317 H317 0.9500
C318 C319 1.3900
C318 H318 0.9500
C319 C320 1.3900
C319 H319 0.9500
C320 H320 0.9500
C501 Cl2 1.730(13)
C501 Cl1 1.758(14)
C501 H50A 0.9900
C501 H50B 0.9900
